data_7124661
loop_
_publ_author_name
'Zhang, Zhuoran'
'Ogden, William A.'
'Young, Victor G.'
'Douglas, Christopher J.'

_publ_section_title
;
 Synthesis, electrochemical properties, and crystal packing of
 perfluororubrene.
;
_journal_issue 52
_journal_name_full 'Chemical communications (Cambridge, England)'
_journal_page_first 8127
_journal_page_last 8130
_journal_paper_doi 10.1039/c6cc03259a
_journal_volume 52
_journal_year 2016
_chemical_formula_moiety 'C42 F28'
_chemical_formula_sum 'C42 F28'
_chemical_formula_weight 1036.42
_chemical_name_common 'perfluororubrene, F28-rubrene'
_chemical_name_systematic '5,6,11,12-tetrakis(perfluorophenyl)1,2,3,4,7,8,9,10-octafluorotetracene- perfluororubrene'
_space_group_crystal_system triclinic
_space_group_IT_number 2
_space_group_name_Hall '-P 1'
_space_group_name_H-M_alt 'P -1'
_audit_creation_method SHELXL-2014/6
_audit_update_record
;
2016-04-11 deposited with the CCDC.
2016-05-31 downloaded from the CCDC.
;
_cell_angle_alpha 90.202(4)
_cell_angle_beta 101.264(3)
_cell_angle_gamma 90.695(3)
_cell_formula_units_Z 6
_cell_length_a 12.5285(7)
_cell_length_b 17.8163(9)
_cell_length_c 24.7339(13)
_cell_measurement_reflns_used 2826
_cell_measurement_temperature 123(2)
_cell_measurement_theta_max 74.19
_cell_measurement_theta_min 3.07
_cell_volume 5414.0(5)
_computing_cell_refinement 'Bruker SAINT'
_computing_data_collection 'Bruker APEX2'
_computing_data_reduction 'Bruker SAINT'
_computing_molecular_graphics 'Bruker SHELXTL'
_computing_publication_material 'Bruker SHELXTL'
_computing_structure_refinement 'SHELXL-2014/6 (Sheldrick, 2014)'
_computing_structure_solution 'SHELXS-97 (Sheldrick 2008)'
_diffrn_ambient_temperature 123(2)
_diffrn_measured_fraction_theta_full 0.997
_diffrn_measured_fraction_theta_max 0.988
_diffrn_measurement_device_type 'Bruker-AXS Venture PHOTON'
_diffrn_measurement_method '\f and \w scans'
_diffrn_radiation_type CuK\a
_diffrn_radiation_wavelength 1.54178
_diffrn_reflns_av_R_equivalents 0.0677
_diffrn_reflns_av_unetI/netI 0.0466
_diffrn_reflns_Laue_measured_fraction_full 0.997
_diffrn_reflns_Laue_measured_fraction_max 0.988
_diffrn_reflns_limit_h_max 13
_diffrn_reflns_limit_h_min -15
_diffrn_reflns_limit_k_max 22
_diffrn_reflns_limit_k_min -22
_diffrn_reflns_limit_l_max 30
_diffrn_reflns_limit_l_min -30
_diffrn_reflns_number 104328
_diffrn_reflns_point_group_measured_fraction_full 0.997
_diffrn_reflns_point_group_measured_fraction_max 0.988
_diffrn_reflns_theta_full 67.679
_diffrn_reflns_theta_max 75.219
_diffrn_reflns_theta_min 2.480
_diffrn_source 'ImuS microfocus'
_exptl_absorpt_coefficient_mu 1.964
_exptl_absorpt_correction_T_max 0.7538
_exptl_absorpt_correction_T_min 0.6055
_exptl_absorpt_correction_type multi-scan
_exptl_absorpt_process_details 'SADABS-2014/5 (Sheldrick, 2014)'
_exptl_crystal_colour bronze
_exptl_crystal_density_diffrn 1.907
_exptl_crystal_description Plate
_exptl_crystal_F_000 3024
_exptl_crystal_recrystallization_method 'physical vapor transport with argon carrier gas'
_exptl_crystal_size_max 0.240
_exptl_crystal_size_mid 0.240
_exptl_crystal_size_min 0.140
_exptl_transmission_factor_max 0.7538
_exptl_transmission_factor_min 0.6055
_refine_diff_density_max 0.530
_refine_diff_density_min -0.393
_refine_diff_density_rms 0.074
_refine_ls_extinction_method none
_refine_ls_goodness_of_fit_ref 1.053
_refine_ls_hydrogen_treatment undef
_refine_ls_matrix_type full
_refine_ls_number_parameters 1988
_refine_ls_number_reflns 22127
_refine_ls_number_restraints 784
_refine_ls_restrained_S_all 1.040
_refine_ls_R_factor_all 0.0946
_refine_ls_R_factor_gt 0.0687
_refine_ls_shift/su_max 0.001
_refine_ls_shift/su_mean 0.000
_refine_ls_structure_factor_coef Fsqd
_refine_ls_weighting_details 'w=1/[\s^2^(Fo^2^)+(0.0454P)^2^+13.6464P] where P=(Fo^2^+2Fc^2^)/3'
_refine_ls_weighting_scheme calc
_refine_ls_wR_factor_gt 0.1499
_refine_ls_wR_factor_ref 0.1681
_reflns_Friedel_coverage 0.000
_reflns_number_gt 15894
_reflns_number_total 22127
_reflns_threshold_expression 'I > 2\s(I)'
_cod_data_source_file c6cc03259a2.cif
_cod_data_source_block 15011z
_cod_original_cell_volume 5414.1(5)
_cod_database_code 7124661
_shelx_space_group_comment
;
The symmetry employed for this shelxl refinement is uniquely defined
by the following loop, which should always be used as a source of
symmetry information in preference to the above space-group names.
They are only intended as comments.
;
_shelx_estimated_absorpt_t_min 0.650
_shelx_estimated_absorpt_t_max 0.771
_shelxl_version_number 2014/6

loop_
_space_group_symop_operation_xyz
'x, y, z'
'-x, -y, -z'

loop_
_atom_site_label
_atom_site_type_symbol
_atom_site_fract_x
_atom_site_fract_y
_atom_site_fract_z
_atom_site_U_iso_or_equiv
_atom_site_adp_type
_atom_site_occupancy
_atom_site_site_symmetry_order
_atom_site_calc_flag
_atom_site_refinement_flags_posn
_atom_site_refinement_flags_adp
_atom_site_refinement_flags_occupancy
_atom_site_disorder_assembly
_atom_site_disorder_group
C1A C 0.3957(3) 0.5705(2) 0.06936(16) 0.0380(8) Uani 1 1 d D . . . .
F1A F 0.49785(19) 0.54972(14) 0.09006(11) 0.0493(6) Uani 1 1 d D . . . .
C2A C 0.3810(4) 0.6146(2) 0.02433(18) 0.0463(10) Uani 1 1 d D . . . .
F2A F 0.4649(2) 0.63558(17) 0.00159(13) 0.0666(8) Uani 1 1 d D . . . .
C3A C 0.2761(4) 0.6380(2) -0.00011(17) 0.0455(10) Uani 1 1 d D . . . .
F3A F 0.2636(2) 0.67669(16) -0.04707(11) 0.0617(7) Uani 1 1 d D . . . .
C4A C 0.1911(3) 0.6217(2) 0.02322(15) 0.0376(8) Uani 1 1 d D . . . .
F4A F 0.0934(2) 0.64593(13) -0.00282(9) 0.0450(5) Uani 1 1 d D . . . .
C5A C 0.1183(3) 0.57131(18) 0.10297(14) 0.0302(7) Uani 1 1 d D . . . .
C6A C 0.0659(3) 0.52655(19) 0.19083(14) 0.0301(7) Uani 1 1 d D . . . .
C7A C 0.0106(3) 0.4685(2) 0.27328(16) 0.0350(8) Uani 1 1 d D . . . .
F7A F -0.04737(19) 0.52854(13) 0.28255(10) 0.0453(6) Uani 1 1 d D . . . .
C8A C 0.0079(3) 0.4090(2) 0.30608(16) 0.0362(8) Uani 1 1 d D . . . .
F8A F -0.0504(2) 0.40845(15) 0.34557(11) 0.0522(6) Uani 1 1 d D . . . .
C9A C 0.0666(3) 0.3439(2) 0.29873(16) 0.0366(8) Uani 1 1 d D . . . .
F9A F 0.0556(2) 0.28397(14) 0.32954(11) 0.0513(6) Uani 1 1 d D . . . .
C10A C 0.1303(3) 0.3426(2) 0.26097(15) 0.0349(8) Uani 1 1 d D . . . .
F10A F 0.1820(2) 0.27806(13) 0.25547(10) 0.0470(6) Uani 1 1 d D . . . .
C11A C 0.2222(3) 0.41165(19) 0.19437(14) 0.0314(7) Uani 1 1 d D . . . .
C12A C 0.3177(3) 0.4948(2) 0.13694(14) 0.0301(7) Uani 1 1 d D . . . .
C13A C 0.3074(3) 0.54757(19) 0.09463(14) 0.0313(7) Uani 1 1 d D . . . .
C14A C 0.2016(3) 0.57956(19) 0.07342(14) 0.0322(7) Uani 1 1 d D . . . .
C15A C 0.2262(3) 0.47568(19) 0.16070(14) 0.0279(7) Uani 1 1 d D . . . .
C16A C 0.1342(3) 0.52503(19) 0.15085(14) 0.0286(7) Uani 1 1 d D . . . .
C17A C 0.1427(3) 0.40636(19) 0.22708(14) 0.0303(7) Uani 1 1 d D . . . .
C18A C 0.0724(3) 0.46958(19) 0.23004(14) 0.0296(7) Uani 1 1 d D . . . .
C19A C 0.0094(3) 0.60473(19) 0.08250(15) 0.0324(7) Uani 1 1 d D . . . .
C20A C -0.0801(3) 0.5598(2) 0.06276(16) 0.0396(9) Uani 1 1 d D . . . .
F20A F -0.06898(19) 0.48456(12) 0.06359(11) 0.0521(6) Uani 1 1 d D . . . .
C21A C -0.1817(3) 0.5880(2) 0.04223(19) 0.0477(10) Uani 1 1 d D . . . .
F21A F -0.2661(2) 0.54168(16) 0.02442(14) 0.0687(9) Uani 1 1 d D . . . .
C22A C -0.1964(3) 0.6647(2) 0.04070(18) 0.0484(10) Uani 1 1 d D . . . .
F22A F -0.2947(2) 0.69234(16) 0.02177(13) 0.0661(8) Uani 1 1 d D . . . .
C23A C -0.1090(3) 0.7114(2) 0.05961(17) 0.0431(9) Uani 1 1 d D . . . .
F23A F -0.1227(2) 0.78576(14) 0.05822(13) 0.0614(7) Uani 1 1 d D . . . .
C24A C -0.0086(3) 0.6819(2) 0.08004(16) 0.0369(8) Uani 1 1 d D . . . .
F24A F 0.07547(19) 0.72898(12) 0.09746(10) 0.0458(5) Uani 1 1 d D . . . .
C25A C -0.0002(3) 0.59495(19) 0.19480(14) 0.0291(7) Uani 1 1 d D . . . .
C26A C -0.1124(3) 0.5952(2) 0.18472(17) 0.0375(8) Uani 1 1 d D . . . .
F26A F -0.16797(18) 0.53145(13) 0.16912(12) 0.0504(6) Uani 1 1 d D . . . .
C27A C -0.1702(3) 0.6596(2) 0.19054(19) 0.0444(10) Uani 1 1 d D . . . .
F27A F -0.2790(2) 0.65794(16) 0.17967(14) 0.0678(8) Uani 1 1 d D . . . .
C28A C -0.1148(3) 0.7257(2) 0.20693(18) 0.0438(9) Uani 1 1 d D . . . .
F28A F -0.1694(2) 0.78824(15) 0.21215(13) 0.0640(8) Uani 1 1 d D . . . .
C29A C -0.0028(3) 0.7272(2) 0.21797(17) 0.0384(8) Uani 1 1 d D . . . .
F29A F 0.0502(2) 0.79086(13) 0.23463(12) 0.0571(7) Uani 1 1 d D . . . .
C30A C 0.0528(3) 0.6627(2) 0.21141(15) 0.0334(8) Uani 1 1 d D . . . .
F30A F 0.16146(17) 0.66534(13) 0.22302(10) 0.0414(5) Uani 1 1 d D . . . .
C31A C 0.2961(3) 0.3479(2) 0.18992(15) 0.0341(8) Uani 1 1 d D . . . .
C32A C 0.2848(3) 0.3082(2) 0.14031(16) 0.0381(8) Uani 1 1 d D . . . .
F32A F 0.21171(18) 0.32870(14) 0.09641(10) 0.0464(6) Uani 1 1 d D . . . .
C33A C 0.3518(4) 0.2482(2) 0.13415(19) 0.0481(10) Uani 1 1 d D . . . .
F33A F 0.3392(2) 0.21259(16) 0.08563(13) 0.0671(8) Uani 1 1 d D . . . .
C34A C 0.4307(4) 0.2272(3) 0.1777(2) 0.0554(12) Uani 1 1 d D . . . .
F34A F 0.4969(3) 0.17037(17) 0.17202(16) 0.0807(10) Uani 1 1 d D . . . .
C35A C 0.4442(4) 0.2652(3) 0.2269(2) 0.0555(12) Uani 1 1 d D . . . .
F35A F 0.5244(2) 0.2471(2) 0.26849(13) 0.0801(10) Uani 1 1 d D . . . .
C36A C 0.3759(3) 0.3238(3) 0.23296(17) 0.0458(10) Uani 1 1 d D . . . .
F36A F 0.3890(2) 0.35937(18) 0.28143(10) 0.0618(8) Uani 1 1 d D . . . .
C37A C 0.4262(3) 0.4650(2) 0.16308(15) 0.0344(8) Uani 1 1 d D . . . .
C38A C 0.4850(3) 0.4152(2) 0.13738(15) 0.0385(8) Uani 1 1 d D . . . .
F38A F 0.4426(2) 0.39111(15) 0.08664(10) 0.0497(6) Uani 1 1 d D . . . .
C39A C 0.5852(4) 0.3894(3) 0.16267(19) 0.0555(12) Uani 1 1 d D . . . .
F39A F 0.6381(2) 0.3396(2) 0.13766(13) 0.0755(9) Uani 1 1 d D . . . .
C40A C 0.6302(4) 0.4135(4) 0.2152(2) 0.0705(16) Uani 1 1 d D . . . .
F40A F 0.7269(3) 0.3888(3) 0.24055(16) 0.1126(16) Uani 1 1 d D . . . .
C41A C 0.5736(4) 0.4632(4) 0.2416(2) 0.0760(18) Uani 1 1 d D . . . .
F41A F 0.6147(3) 0.4845(4) 0.29341(16) 0.138(2) Uani 1 1 d D . . . .
C42A C 0.4736(3) 0.4882(3) 0.21557(18) 0.0541(12) Uani 1 1 d D . . . .
F42A F 0.4222(2) 0.5367(2) 0.24249(12) 0.0758(10) Uani 1 1 d D . . . .
C1B C 0.5671(3) 0.9945(2) 0.93771(14) 0.0309(7) Uani 1 1 d D . . . .
F1B F 0.63480(16) 1.05356(13) 0.93872(9) 0.0395(5) Uani 1 1 d D . . . .
C2B C 0.5979(3) 0.9412(2) 0.97626(14) 0.0334(8) Uani 1 1 d D . . . .
F2B F 0.69240(17) 0.94639(14) 1.01255(9) 0.0430(5) Uani 1 1 d D . . . .
C3B C 0.5297(3) 0.8784(2) 0.97933(14) 0.0334(8) Uani 1 1 d D . . . .
F3B F 0.56362(19) 0.82610(14) 1.01752(9) 0.0460(6) Uani 1 1 d D . . . .
C4B C 0.4320(3) 0.8727(2) 0.94553(15) 0.0332(8) Uani 1 1 d D . . . .
F4B F 0.37089(18) 0.81212(13) 0.95165(10) 0.0459(6) Uani 1 1 d D . . . .
C5B C 0.2868(3) 0.92814(18) 0.87371(13) 0.0271(7) Uani 1 1 d D . . . .
C6B C 0.1446(3) 0.99481(18) 0.80546(13) 0.0256(6) Uani 1 1 d D . . . .
C7B C 0.0119(3) 1.04928(19) 0.72707(15) 0.0309(7) Uani 1 1 d D . . . .
F7B F -0.07398(16) 1.03614(13) 0.75056(10) 0.0435(5) Uani 1 1 d D . . . .
C8B C -0.0088(3) 1.0758(2) 0.67525(16) 0.0392(9) Uani 1 1 d D . . . .
F8B F -0.11095(19) 1.08595(15) 0.64834(11) 0.0550(7) Uani 1 1 d D . . . .
C9B C 0.0771(3) 1.0929(2) 0.64811(15) 0.0387(9) Uani 1 1 d D . . . .
F9B F 0.0528(2) 1.11574(16) 0.59583(10) 0.0564(7) Uani 1 1 d D . . . .
C10B C 0.1809(3) 1.0867(2) 0.67486(15) 0.0335(8) Uani 1 1 d D . . . .
F10B F 0.25871(19) 1.10535(15) 0.64717(9) 0.0477(6) Uani 1 1 d D . . . .
C11B C 0.3164(3) 1.06055(18) 0.76129(14) 0.0285(7) Uani 1 1 d D . . . .
C12B C 0.4398(3) 1.03662(19) 0.85256(14) 0.0292(7) Uani 1 1 d D . . . .
C13B C 0.4669(3) 0.98890(19) 0.89785(13) 0.0281(7) Uani 1 1 d D . . . .
C14B C 0.3925(3) 0.92842(19) 0.90488(14) 0.0283(7) Uani 1 1 d D . . . .
C15B C 0.3382(3) 1.02748(18) 0.81466(13) 0.0264(7) Uani 1 1 d D . . . .
C16B C 0.2549(3) 0.98277(18) 0.83159(13) 0.0262(7) Uani 1 1 d D . . . .
C17B C 0.2100(3) 1.06053(18) 0.73070(14) 0.0281(7) Uani 1 1 d D . . . .
C18B C 0.1211(3) 1.03448(18) 0.75596(14) 0.0283(7) Uani 1 1 d D . . . .
C19B C 0.2098(3) 0.86496(18) 0.87909(14) 0.0282(7) Uani 1 1 d D . . . .
C20B C 0.1550(3) 0.85844(19) 0.92254(14) 0.0314(7) Uani 1 1 d D . . . .
F20B F 0.17294(19) 0.91009(13) 0.96302(9) 0.0428(5) Uani 1 1 d D . . . .
C21B C 0.0823(3) 0.8006(2) 0.92534(16) 0.0389(9) Uani 1 1 d D . . . .
F21B F 0.0285(2) 0.79729(15) 0.96675(11) 0.0538(6) Uani 1 1 d D . . . .
C22B C 0.0654(3) 0.7462(2) 0.88455(18) 0.0406(9) Uani 1 1 d D . . . .
F22B F -0.0049(2) 0.68960(14) 0.88654(12) 0.0578(7) Uani 1 1 d D . . . .
C23B C 0.1208(3) 0.7498(2) 0.84230(16) 0.0359(8) Uani 1 1 d D . . . .
F23B F 0.1051(2) 0.69621(14) 0.80299(11) 0.0522(6) Uani 1 1 d D . . . .
C24B C 0.1916(3) 0.8090(2) 0.83941(14) 0.0307(7) Uani 1 1 d D . . . .
F24B F 0.24287(18) 0.81163(13) 0.79701(9) 0.0400(5) Uani 1 1 d D . . . .
C25B C 0.0542(3) 0.97257(19) 0.83358(14) 0.0300(7) Uani 1 1 d D . . . .
C26B C 0.0384(3) 1.0140(2) 0.87884(16) 0.0377(8) Uani 1 1 d D . . . .
F26B F 0.1062(2) 1.07009(13) 0.89774(11) 0.0504(6) Uani 1 1 d D . . . .
C27B C -0.0486(4) 0.9993(2) 0.90455(17) 0.0458(10) Uani 1 1 d D . . . .
F27B F -0.0626(3) 1.04106(18) 0.94738(12) 0.0695(8) Uani 1 1 d D . . . .
C28B C -0.1201(3) 0.9417(2) 0.88519(18) 0.0458(10) Uani 1 1 d D . . . .
F28B F -0.2037(2) 0.92613(18) 0.90985(13) 0.0685(8) Uani 1 1 d D . . . .
C29B C -0.1062(3) 0.8994(2) 0.84060(17) 0.0406(9) Uani 1 1 d D . . . .
F29B F -0.17484(19) 0.84233(15) 0.82277(12) 0.0545(6) Uani 1 1 d D . . . .
C30B C -0.0204(3) 0.9150(2) 0.81513(15) 0.0314(7) Uani 1 1 d D . . . .
F30B F -0.00869(16) 0.87434(12) 0.77129(9) 0.0370(5) Uani 1 1 d D . . . .
C31B C 0.4081(3) 1.08835(19) 0.73581(14) 0.0285(7) Uani 1 1 d D . . . .
C32B C 0.4242(3) 1.1638(2) 0.72555(15) 0.0328(7) Uani 1 1 d D . . . .
F32B F 0.35710(18) 1.21461(12) 0.73951(10) 0.0422(5) Uani 1 1 d D . . . .
C33B C 0.5090(3) 1.1886(2) 0.70151(16) 0.0387(8) Uani 1 1 d D . . . .
F33B F 0.5244(2) 1.26183(14) 0.69366(11) 0.0527(6) Uani 1 1 d D . . . .
C34B C 0.5782(3) 1.1373(2) 0.68601(16) 0.0404(9) Uani 1 1 d D . . . .
F34B F 0.6612(2) 1.16014(16) 0.66312(11) 0.0552(7) Uani 1 1 d D . . . .
C35B C 0.5637(3) 1.0618(2) 0.69451(17) 0.0401(9) Uani 1 1 d D . . . .
F35B F 0.6300(2) 1.01207(15) 0.67863(12) 0.0553(7) Uani 1 1 d D . . . .
C36B C 0.4794(3) 1.0383(2) 0.71948(15) 0.0343(8) Uani 1 1 d D . . . .
F36B F 0.46785(18) 0.96459(12) 0.72782(10) 0.0423(5) Uani 1 1 d D . . . .
C37B C 0.5099(3) 1.10353(19) 0.84711(14) 0.0303(7) Uani 1 1 d D . . . .
C38B C 0.4712(3) 1.1743(2) 0.85587(15) 0.0323(7) Uani 1 1 d D . . . .
F38B F 0.37225(16) 1.18173(12) 0.86716(9) 0.0366(5) Uani 1 1 d D . . . .
C39B C 0.5339(3) 1.2385(2) 0.85355(16) 0.0377(8) Uani 1 1 d D . . . .
F39B F 0.4942(2) 1.30588(13) 0.86186(12) 0.0538(6) Uani 1 1 d D . . . .
C40B C 0.6356(3) 1.2328(2) 0.84201(19) 0.0451(10) Uani 1 1 d D . . . .
F40B F 0.6949(2) 1.29481(16) 0.83928(13) 0.0655(8) Uani 1 1 d D . . . .
C41B C 0.6762(3) 1.1630(2) 0.83268(17) 0.0434(9) Uani 1 1 d D . . . .
F41B F 0.77566(19) 1.15775(16) 0.82114(13) 0.0606(7) Uani 1 1 d D . . . .
C42B C 0.6133(3) 1.1001(2) 0.83533(15) 0.0336(8) Uani 1 1 d D . . . .
F42B F 0.65468(17) 1.03282(13) 0.82664(10) 0.0435(5) Uani 1 1 d D . . . .
C1C C 0.8142(3) 0.8161(2) 0.58051(19) 0.0440(10) Uani 1 1 d D . . . .
F1C F 0.89530(19) 0.80719(15) 0.55327(13) 0.0603(7) Uani 1 1 d D . . . .
C2C C 0.8354(3) 0.8565(2) 0.6274(2) 0.0484(11) Uani 1 1 d D . . . .
F2C F 0.9350(2) 0.88644(15) 0.64621(14) 0.0648(8) Uani 1 1 d D . . . .
C3C C 0.7550(3) 0.8665(2) 0.65904(18) 0.0456(10) Uani 1 1 d D . . . .
F3C F 0.7815(2) 0.90082(16) 0.70774(11) 0.0607(7) Uani 1 1 d D . . . .
C4C C 0.6517(3) 0.8409(2) 0.63988(16) 0.0388(9) Uani 1 1 d D . . . .
F4C F 0.57989(19) 0.85089(14) 0.67183(10) 0.0482(6) Uani 1 1 d D . . . .
C5C C 0.5142(3) 0.79162(19) 0.56028(15) 0.0315(7) Uani 1 1 d D . . . .
C6C C 0.3879(3) 0.7575(2) 0.47170(14) 0.0319(7) Uani 1 1 d D . . . .
C7C C 0.2571(3) 0.7030(2) 0.39147(16) 0.0396(9) Uani 1 1 d D . . . .
F7C F 0.18436(18) 0.75777(14) 0.39185(10) 0.0460(6) Uani 1 1 d D . . . .
C8C C 0.2259(3) 0.6444(3) 0.35727(16) 0.0480(11) Uani 1 1 d D . . . .
F8C F 0.1258(2) 0.63981(19) 0.32670(11) 0.0641(8) Uani 1 1 d D . . . .
C9C C 0.2983(3) 0.5860(3) 0.35367(17) 0.0502(11) Uani 1 1 d D . . . .
F9C F 0.2635(2) 0.52784(19) 0.31980(12) 0.0717(9) Uani 1 1 d D . . . .
C10C C 0.4003(3) 0.5880(3) 0.38349(17) 0.0455(10) Uani 1 1 d D . . . .
F10C F 0.4645(2) 0.53065(16) 0.37691(11) 0.0567(7) Uani 1 1 d D . . . .
C11C C 0.5457(3) 0.6547(2) 0.45111(15) 0.0328(8) Uani 1 1 d D . . . .
C12C C 0.6860(3) 0.7322(4) 0.5156(3) 0.0351(9) Uani 0.693(6) 1 d D . P A 1
C13C C 0.7079(3) 0.7848(2) 0.55883(16) 0.0362(8) Uani 1 1 d D . . . .
C14C C 0.6213(3) 0.80530(19) 0.58668(16) 0.0341(8) Uani 1 1 d D . . . .
C15C C 0.5764(3) 0.7134(2) 0.49078(15) 0.0319(7) Uani 1 1 d D . . . .
C16C C 0.4915(3) 0.75523(19) 0.50754(14) 0.0300(7) Uani 1 1 d D . . . .
C17C C 0.4382(3) 0.6485(2) 0.42176(15) 0.0361(8) Uani 1 1 d D . . . .
C18C C 0.3608(3) 0.7059(2) 0.42822(14) 0.0340(8) Uani 1 1 d D . . . .
C19C C 0.4224(3) 0.8067(2) 0.58888(15) 0.0343(8) Uani 1 1 d D . . . .
C20C C 0.3913(3) 0.8785(2) 0.60053(18) 0.0482(10) Uani 1 1 d D . . . .
F20C F 0.4450(2) 0.93815(14) 0.58574(12) 0.0610(7) Uani 1 1 d D . . . .
C21C C 0.3073(4) 0.8911(3) 0.6274(2) 0.0623(14) Uani 1 1 d D . . . .
F21C F 0.2777(3) 0.9613(2) 0.63628(15) 0.0944(13) Uani 1 1 d D . . . .
C22C C 0.2521(4) 0.8316(4) 0.6443(2) 0.0679(17) Uani 1 1 d D . . . .
F22C F 0.1700(3) 0.8428(3) 0.67045(14) 0.1022(15) Uani 1 1 d D . . . .
C23C C 0.2812(4) 0.7594(3) 0.63437(19) 0.0590(13) Uani 1 1 d D . . . .
F23C F 0.2302(3) 0.7009(2) 0.65152(13) 0.0861(11) Uani 1 1 d D . . . .
C24C C 0.3656(3) 0.7478(2) 0.60659(16) 0.0423(9) Uani 1 1 d D . . . .
F24C F 0.3940(2) 0.67685(14) 0.59720(10) 0.0509(6) Uani 1 1 d D . . . .
C25C C 0.3164(3) 0.8225(2) 0.47706(15) 0.0332(8) Uani 1 1 d D . . . .
C26C C 0.3497(3) 0.8939(2) 0.46513(17) 0.0390(9) Uani 1 1 d D . . . .
F26C F 0.44443(18) 0.90384(13) 0.44871(11) 0.0471(6) Uani 1 1 d D . . . .
C27C C 0.2879(4) 0.9566(2) 0.4691(2) 0.0495(10) Uani 1 1 d D . . . .
F27C F 0.3228(3) 1.02444(15) 0.45723(14) 0.0709(8) Uani 1 1 d D . . . .
C28C C 0.1894(4) 0.9482(3) 0.4860(2) 0.0534(11) Uani 1 1 d D . . . .
F28C F 0.1295(3) 1.00867(18) 0.49019(15) 0.0795(10) Uani 1 1 d D . . . .
C29C C 0.1538(3) 0.8781(3) 0.49815(17) 0.0450(10) Uani 1 1 d D . . . .
F29C F 0.0598(2) 0.87013(18) 0.51504(12) 0.0628(8) Uani 1 1 d D . . . .
C30C C 0.2159(3) 0.8163(2) 0.49283(16) 0.0377(8) Uani 1 1 d D . . . .
F30C F 0.17903(18) 0.74866(14) 0.50455(10) 0.0459(6) Uani 1 1 d D . . . .
C31C C 0.6243(3) 0.5940(2) 0.44560(15) 0.0363(8) Uani 1 1 d D . . . .
C32C C 0.6774(4) 0.5887(3) 0.40109(17) 0.0474(10) Uani 1 1 d D . . . .
F32C F 0.6616(3) 0.6417(2) 0.36248(13) 0.0825(11) Uani 1 1 d D . . . .
C33C C 0.7459(3) 0.5302(3) 0.39564(18) 0.0490(11) Uani 1 1 d D . . . .
F33C F 0.7998(2) 0.5293(2) 0.35441(12) 0.0724(9) Uani 1 1 d D . . . .
C34C C 0.7580(3) 0.4733(2) 0.4335(2) 0.0488(11) Uani 1 1 d D . . . .
F34C F 0.8191(2) 0.41444(16) 0.42745(15) 0.0736(9) Uani 1 1 d D . . . .
C35C C 0.7081(4) 0.4773(2) 0.4779(2) 0.0489(10) Uani 1 1 d D . . . .
F35C F 0.7224(3) 0.42228(17) 0.51492(16) 0.0834(11) Uani 1 1 d D . . . .
C36C C 0.6429(3) 0.5376(2) 0.48353(16) 0.0380(8) Uani 1 1 d D . . . .
F36C F 0.5956(2) 0.54013(14) 0.52761(10) 0.0508(6) Uani 1 1 d D . . . .
C37C C 0.7831(4) 0.7002(3) 0.4979(2) 0.0347(14) Uani 0.693(6) 1 d D U P A 1
C38C C 0.8166(6) 0.7281(3) 0.4516(3) 0.0438(14) Uani 0.693(6) 1 d D U P A 1
F38C F 0.7630(4) 0.7845(3) 0.4236(2) 0.0652(14) Uani 0.693(6) 1 d D U P A 1
C39C C 0.9063(5) 0.6989(4) 0.4338(3) 0.0516(16) Uani 0.693(6) 1 d D U P A 1
F39C F 0.9357(4) 0.7248(3) 0.3887(2) 0.0794(17) Uani 0.693(6) 1 d D U P A 1
C40C C 0.9617(6) 0.6409(4) 0.4621(4) 0.0498(18) Uani 0.693(6) 1 d D U P A 1
F40C F 1.0444(3) 0.6098(3) 0.4445(3) 0.0751(16) Uani 0.693(6) 1 d D U P A 1
C41C C 0.9281(5) 0.6123(3) 0.5085(3) 0.0455(14) Uani 0.693(6) 1 d D U P A 1
F41C F 0.9781(4) 0.5530(2) 0.5350(2) 0.0678(14) Uani 0.693(6) 1 d D U P A 1
C42C C 0.8431(5) 0.6438(4) 0.5257(3) 0.0375(15) Uani 0.693(6) 1 d D U P A 1
F42C F 0.8124(4) 0.6156(2) 0.57082(17) 0.0457(10) Uani 0.693(6) 1 d D U P A 1
C12' C 0.6855(4) 0.7373(8) 0.5124(5) 0.0351(9) Uani 0.307(6) 1 d D . P A 2
C37' C 0.7677(7) 0.7116(6) 0.4805(5) 0.0303(7) Uani 0.307(6) 1 d D U P A 2
C38' C 0.7686(17) 0.7338(13) 0.4259(8) 0.058(4) Uani 0.307(6) 1 d . U P A 2
F38' F 0.6879(12) 0.7771(7) 0.4013(5) 0.077(3) Uani 0.307(6) 1 d . U P A 2
C39' C 0.8469(17) 0.7118(10) 0.3986(9) 0.067(4) Uani 0.307(6) 1 d . U P A 2
F39' F 0.8465(14) 0.7373(8) 0.3470(6) 0.108(5) Uani 0.307(6) 1 d . U P A 2
C40' C 0.9298(17) 0.6660(12) 0.4230(11) 0.071(4) Uani 0.307(6) 1 d . U P A 2
F40' F 1.0040(12) 0.6433(8) 0.3944(8) 0.114(5) Uani 0.307(6) 1 d . U P A 2
C41' C 0.9334(16) 0.6364(13) 0.4755(13) 0.063(5) Uani 0.307(6) 1 d . U P A 2
F41' F 1.0076(10) 0.5914(9) 0.4979(8) 0.113(5) Uani 0.307(6) 1 d . U P A 2
C42' C 0.8496(12) 0.6616(10) 0.5021(9) 0.049(4) Uani 0.307(6) 1 d . U P A 2
F42' F 0.8523(12) 0.6337(9) 0.5515(6) 0.072(4) Uani 0.307(6) 1 d . U P A 2

loop_
_atom_site_aniso_label
_atom_site_aniso_U_11
_atom_site_aniso_U_22
_atom_site_aniso_U_33
_atom_site_aniso_U_23
_atom_site_aniso_U_13
_atom_site_aniso_U_12
C1A 0.034(2) 0.0359(19) 0.047(2) -0.0078(16) 0.0151(17) -0.0037(15)
F1A 0.0362(13) 0.0530(14) 0.0649(16) 0.0016(12) 0.0247(11) -0.0007(10)
C2A 0.051(3) 0.046(2) 0.050(2) -0.0017(19) 0.029(2) -0.0076(19)
F2A 0.0634(18) 0.0748(19) 0.0726(19) 0.0172(15) 0.0402(15) -0.0033(14)
C3A 0.057(3) 0.042(2) 0.041(2) 0.0050(17) 0.0166(19) -0.0003(19)
F3A 0.0760(19) 0.0621(17) 0.0532(15) 0.0188(13) 0.0271(14) 0.0038(14)
C4A 0.044(2) 0.0325(18) 0.038(2) -0.0069(15) 0.0124(17) -0.0003(16)
F4A 0.0532(14) 0.0453(13) 0.0368(12) 0.0045(10) 0.0091(10) 0.0118(11)
C5A 0.0281(17) 0.0259(16) 0.0364(18) -0.0085(14) 0.0057(14) 0.0003(13)
C6A 0.0215(16) 0.0318(17) 0.0376(19) -0.0063(14) 0.0075(14) -0.0019(13)
C7A 0.0272(18) 0.0379(19) 0.044(2) -0.0037(16) 0.0158(15) 0.0058(15)
F7A 0.0445(13) 0.0436(13) 0.0563(14) -0.0018(11) 0.0300(11) 0.0095(10)
C8A 0.0283(18) 0.045(2) 0.039(2) 0.0002(16) 0.0167(15) 0.0002(15)
F8A 0.0517(15) 0.0592(15) 0.0565(15) 0.0077(12) 0.0366(12) 0.0082(12)
C9A 0.034(2) 0.041(2) 0.0369(19) 0.0048(16) 0.0128(16) -0.0008(16)
F9A 0.0566(15) 0.0484(14) 0.0565(15) 0.0172(11) 0.0285(12) 0.0104(11)
C10A 0.0321(19) 0.0360(19) 0.0379(19) -0.0010(15) 0.0102(15) 0.0047(15)
F10A 0.0535(14) 0.0389(12) 0.0554(14) 0.0077(10) 0.0263(12) 0.0119(10)
C11A 0.0288(18) 0.0336(18) 0.0336(18) -0.0050(14) 0.0105(14) 0.0012(14)
C12A 0.0236(17) 0.0357(18) 0.0322(17) -0.0088(14) 0.0090(14) -0.0021(13)
C13A 0.0319(18) 0.0321(18) 0.0320(18) -0.0084(14) 0.0118(14) -0.0035(14)
C14A 0.0349(19) 0.0282(17) 0.0331(18) -0.0076(14) 0.0059(15) -0.0026(14)
C15A 0.0221(16) 0.0324(17) 0.0294(17) -0.0077(13) 0.0059(13) -0.0007(13)
C16A 0.0243(16) 0.0293(17) 0.0321(17) -0.0072(13) 0.0055(13) -0.0020(13)
C17A 0.0257(17) 0.0336(18) 0.0324(18) -0.0031(14) 0.0079(14) -0.0001(14)
C18A 0.0232(16) 0.0333(17) 0.0333(18) -0.0075(14) 0.0084(13) -0.0033(13)
C19A 0.0346(19) 0.0294(17) 0.0321(18) -0.0042(14) 0.0037(14) 0.0030(14)
C20A 0.041(2) 0.0317(19) 0.041(2) -0.0084(16) -0.0036(17) 0.0043(16)
F20A 0.0424(13) 0.0310(11) 0.0749(17) -0.0147(11) -0.0085(12) 0.0015(10)
C21A 0.038(2) 0.046(2) 0.052(2) -0.0165(19) -0.0096(18) 0.0037(18)
F21A 0.0410(14) 0.0566(16) 0.095(2) -0.0269(15) -0.0197(14) 0.0027(12)
C22A 0.042(2) 0.050(2) 0.048(2) -0.0072(19) -0.0047(19) 0.0160(19)
F22A 0.0467(15) 0.0623(17) 0.080(2) -0.0113(14) -0.0125(14) 0.0250(13)
C23A 0.052(2) 0.0327(19) 0.043(2) -0.0010(16) 0.0037(18) 0.0113(17)
F23A 0.0679(18) 0.0343(13) 0.0800(19) -0.0012(12) 0.0084(15) 0.0186(12)
C24A 0.041(2) 0.0321(18) 0.038(2) -0.0032(15) 0.0072(16) 0.0040(16)
F24A 0.0458(13) 0.0323(11) 0.0599(15) -0.0057(10) 0.0125(11) -0.0040(10)
C25A 0.0237(16) 0.0325(17) 0.0325(17) -0.0052(14) 0.0089(13) 0.0024(13)
C26A 0.0244(18) 0.037(2) 0.051(2) -0.0082(17) 0.0088(16) -0.0012(15)
F26A 0.0277(11) 0.0424(13) 0.0798(18) -0.0100(12) 0.0078(11) -0.0043(9)
C27A 0.0235(18) 0.047(2) 0.064(3) -0.004(2) 0.0129(18) 0.0083(16)
F27A 0.0272(13) 0.0646(17) 0.111(2) -0.0105(16) 0.0114(14) 0.0145(12)
C28A 0.041(2) 0.039(2) 0.054(2) -0.0061(18) 0.0155(19) 0.0134(17)
F28A 0.0546(16) 0.0455(14) 0.097(2) -0.0154(14) 0.0254(15) 0.0194(12)
C29A 0.034(2) 0.037(2) 0.047(2) -0.0116(16) 0.0141(17) -0.0016(15)
F29A 0.0547(15) 0.0368(13) 0.0837(19) -0.0233(12) 0.0242(14) -0.0086(11)
C30A 0.0279(18) 0.0389(19) 0.0357(19) -0.0096(15) 0.0123(15) -0.0023(14)
F30A 0.0264(11) 0.0448(12) 0.0559(14) -0.0130(10) 0.0158(10) -0.0055(9)
C31A 0.0326(19) 0.0363(19) 0.0373(19) 0.0033(15) 0.0157(15) 0.0059(15)
C32A 0.035(2) 0.0348(19) 0.048(2) -0.0019(16) 0.0163(17) 0.0021(15)
F32A 0.0361(12) 0.0576(15) 0.0460(13) -0.0174(11) 0.0094(10) 0.0022(10)
C33A 0.045(2) 0.040(2) 0.067(3) -0.005(2) 0.031(2) 0.0033(18)
F33A 0.0697(19) 0.0547(16) 0.086(2) -0.0294(15) 0.0367(16) 0.0040(14)
C34A 0.050(3) 0.048(2) 0.080(3) 0.016(2) 0.038(2) 0.024(2)
F34A 0.079(2) 0.0594(18) 0.119(3) 0.0192(18) 0.054(2) 0.0405(16)
C35A 0.043(2) 0.065(3) 0.063(3) 0.031(2) 0.022(2) 0.023(2)
F35A 0.0526(17) 0.117(3) 0.077(2) 0.0468(19) 0.0233(15) 0.0427(17)
C36A 0.044(2) 0.058(3) 0.039(2) 0.0102(19) 0.0158(18) 0.0141(19)
F36A 0.0469(15) 0.101(2) 0.0373(13) 0.0042(13) 0.0068(11) 0.0221(14)
C37A 0.0236(17) 0.046(2) 0.0346(19) -0.0045(16) 0.0095(14) -0.0013(15)
C38A 0.0282(19) 0.054(2) 0.037(2) 0.0012(17) 0.0154(15) 0.0044(16)
F38A 0.0509(14) 0.0607(15) 0.0423(13) -0.0065(11) 0.0196(11) 0.0152(12)
C39A 0.041(2) 0.076(3) 0.057(3) 0.011(2) 0.028(2) 0.021(2)
F39A 0.0591(18) 0.103(2) 0.074(2) 0.0144(17) 0.0346(15) 0.0473(17)
C40A 0.028(2) 0.120(5) 0.061(3) 0.002(3) 0.002(2) 0.021(3)
F40A 0.0421(17) 0.205(5) 0.086(2) 0.006(3) -0.0033(16) 0.053(2)
C41A 0.037(3) 0.138(6) 0.050(3) -0.025(3) -0.001(2) 0.013(3)
F41A 0.062(2) 0.264(6) 0.072(2) -0.065(3) -0.0256(19) 0.033(3)
C42A 0.029(2) 0.084(3) 0.048(2) -0.023(2) 0.0050(18) 0.006(2)
F42A 0.0470(16) 0.116(3) 0.0615(18) -0.0501(18) 0.0028(13) 0.0091(16)
C1B 0.0236(17) 0.0382(19) 0.0315(17) -0.0057(14) 0.0069(14) 0.0027(14)
F1B 0.0253(10) 0.0500(13) 0.0404(12) -0.0038(10) 0.0003(9) -0.0076(9)
C2B 0.0227(17) 0.048(2) 0.0290(17) -0.0046(15) 0.0032(13) 0.0073(15)
F2B 0.0278(11) 0.0617(15) 0.0360(12) -0.0034(10) -0.0026(9) 0.0012(10)
C3B 0.0333(19) 0.042(2) 0.0250(17) 0.0024(14) 0.0061(14) 0.0112(15)
F3B 0.0422(13) 0.0534(14) 0.0394(12) 0.0107(10) 0.0002(10) 0.0098(11)
C4B 0.0299(18) 0.0344(18) 0.0352(19) 0.0002(15) 0.0061(15) 0.0021(14)
F4B 0.0382(12) 0.0413(12) 0.0540(14) 0.0149(10) -0.0015(10) -0.0033(10)
C5B 0.0226(16) 0.0306(17) 0.0281(16) 0.0002(13) 0.0050(13) 0.0023(13)
C6B 0.0214(16) 0.0268(16) 0.0283(16) -0.0029(13) 0.0041(13) 0.0016(12)
C7B 0.0237(17) 0.0294(17) 0.0373(19) 0.0003(14) -0.0001(14) 0.0002(13)
F7B 0.0209(10) 0.0528(14) 0.0551(14) 0.0094(11) 0.0029(9) 0.0023(9)
C8B 0.0252(18) 0.042(2) 0.045(2) 0.0035(17) -0.0066(16) 0.0009(15)
F8B 0.0350(13) 0.0662(16) 0.0560(15) 0.0143(13) -0.0106(11) 0.0052(11)
C9B 0.040(2) 0.038(2) 0.0324(19) 0.0051(15) -0.0063(16) -0.0015(16)
F9B 0.0515(15) 0.0703(17) 0.0409(13) 0.0178(12) -0.0069(11) -0.0050(13)
C10B 0.0300(18) 0.0345(18) 0.0350(19) 0.0010(15) 0.0039(15) -0.0054(14)
F10B 0.0423(13) 0.0641(15) 0.0363(12) 0.0144(11) 0.0068(10) -0.0078(11)
C11B 0.0261(17) 0.0264(16) 0.0334(17) -0.0020(13) 0.0067(14) 0.0007(13)
C12B 0.0233(16) 0.0339(18) 0.0308(17) -0.0046(14) 0.0065(13) 0.0020(13)
C13B 0.0225(16) 0.0356(18) 0.0275(16) -0.0044(13) 0.0078(13) 0.0039(13)
C14B 0.0255(17) 0.0307(17) 0.0298(17) -0.0010(13) 0.0077(13) 0.0016(13)
C15B 0.0201(16) 0.0297(16) 0.0299(17) -0.0033(13) 0.0065(13) 0.0022(12)
C16B 0.0241(16) 0.0272(16) 0.0275(16) -0.0029(13) 0.0057(13) 0.0007(13)
C17B 0.0276(17) 0.0232(15) 0.0335(17) -0.0004(13) 0.0059(14) 0.0024(13)
C18B 0.0263(17) 0.0246(16) 0.0333(17) -0.0054(13) 0.0042(13) -0.0013(13)
C19B 0.0206(16) 0.0283(16) 0.0348(18) 0.0033(13) 0.0027(13) 0.0037(13)
C20B 0.0292(18) 0.0329(18) 0.0326(18) 0.0038(14) 0.0070(14) 0.0019(14)
F20B 0.0484(13) 0.0463(13) 0.0362(12) -0.0028(10) 0.0148(10) -0.0035(10)
C21B 0.032(2) 0.041(2) 0.047(2) 0.0097(17) 0.0143(17) 0.0031(16)
F21B 0.0521(15) 0.0554(15) 0.0617(16) 0.0132(12) 0.0306(13) -0.0035(12)
C22B 0.0252(18) 0.036(2) 0.059(3) 0.0044(18) 0.0028(17) -0.0048(15)
F22B 0.0426(14) 0.0493(14) 0.0798(19) 0.0068(13) 0.0083(13) -0.0187(11)
C23B 0.0282(18) 0.0331(18) 0.043(2) -0.0053(15) -0.0015(15) -0.0008(14)
F23B 0.0451(14) 0.0433(13) 0.0635(16) -0.0170(12) -0.0001(12) -0.0081(11)
C24B 0.0221(16) 0.0355(18) 0.0340(18) -0.0011(14) 0.0044(13) 0.0052(13)
F24B 0.0370(12) 0.0442(12) 0.0406(12) -0.0084(10) 0.0122(9) 0.0018(9)
C25B 0.0242(17) 0.0318(17) 0.0343(18) 0.0003(14) 0.0067(14) 0.0027(13)
C26B 0.036(2) 0.0349(19) 0.044(2) 0.0003(16) 0.0116(16) 0.0044(15)
F26B 0.0533(15) 0.0444(13) 0.0555(15) -0.0185(11) 0.0156(12) -0.0047(11)
C27B 0.049(2) 0.051(2) 0.043(2) 0.0007(18) 0.0225(19) 0.0158(19)
F27B 0.081(2) 0.076(2) 0.0631(18) -0.0127(15) 0.0422(16) 0.0143(16)
C28B 0.033(2) 0.053(2) 0.057(3) 0.012(2) 0.0230(19) 0.0099(18)
F28B 0.0502(16) 0.079(2) 0.090(2) 0.0159(16) 0.0476(16) 0.0079(14)
C29B 0.0250(18) 0.044(2) 0.054(2) 0.0073(18) 0.0114(17) 0.0002(15)
F29B 0.0305(12) 0.0593(15) 0.0750(18) 0.0044(13) 0.0141(12) -0.0150(11)
C30B 0.0207(16) 0.0374(19) 0.0364(18) 0.0016(15) 0.0063(14) 0.0049(14)
F30B 0.0262(10) 0.0414(12) 0.0411(12) -0.0052(9) 0.0014(9) -0.0025(8)
C31B 0.0246(17) 0.0333(17) 0.0275(16) -0.0002(13) 0.0052(13) -0.0005(13)
C32B 0.0292(18) 0.0370(19) 0.0330(18) 0.0001(15) 0.0083(14) -0.0003(14)
F32B 0.0374(12) 0.0328(11) 0.0594(14) 0.0028(10) 0.0170(10) 0.0008(9)
C33B 0.037(2) 0.041(2) 0.040(2) 0.0042(16) 0.0091(16) -0.0064(16)
F33B 0.0490(14) 0.0432(13) 0.0684(17) 0.0136(12) 0.0184(12) -0.0082(11)
C34B 0.034(2) 0.051(2) 0.039(2) 0.0039(17) 0.0148(16) -0.0082(17)
F34B 0.0428(14) 0.0696(17) 0.0603(16) 0.0082(13) 0.0277(12) -0.0067(12)
C35B 0.033(2) 0.049(2) 0.041(2) 0.0002(17) 0.0155(16) 0.0039(17)
F35B 0.0444(14) 0.0590(16) 0.0713(17) -0.0080(13) 0.0325(13) 0.0062(12)
C36B 0.0316(19) 0.0340(18) 0.0371(19) -0.0046(15) 0.0066(15) -0.0051(14)
F36B 0.0418(13) 0.0349(11) 0.0533(14) -0.0037(10) 0.0170(10) 0.0003(9)
C37B 0.0205(15) 0.0364(18) 0.0339(17) 0.0000(13) 0.0053(13) -0.0039(13)
C38B 0.0239(17) 0.0395(19) 0.0327(18) -0.0048(15) 0.0037(14) -0.0012(14)
F38B 0.0265(10) 0.0397(11) 0.0438(12) -0.0068(9) 0.0079(9) 0.0011(8)
C39B 0.0314(19) 0.0349(19) 0.044(2) -0.0089(16) 0.0016(16) -0.0053(15)
F39B 0.0481(14) 0.0361(12) 0.0748(18) -0.0113(12) 0.0066(13) -0.0063(10)
C40B 0.032(2) 0.046(2) 0.055(3) -0.0034(19) 0.0049(18) -0.0171(17)
F40B 0.0514(16) 0.0544(16) 0.093(2) -0.0097(15) 0.0207(15) -0.0286(13)
C41B 0.0278(19) 0.058(3) 0.045(2) -0.0048(19) 0.0094(16) -0.0123(17)
F41B 0.0300(13) 0.0732(18) 0.084(2) -0.0064(15) 0.0256(13) -0.0130(12)
C42B 0.0236(17) 0.041(2) 0.0350(19) -0.0045(15) 0.0034(14) 0.0012(14)
F42B 0.0276(11) 0.0510(13) 0.0548(14) -0.0037(11) 0.0148(10) 0.0049(9)
C1C 0.0228(18) 0.039(2) 0.070(3) 0.0065(19) 0.0083(18) -0.0015(15)
F1C 0.0281(12) 0.0569(16) 0.097(2) -0.0088(15) 0.0160(13) -0.0121(11)
C2C 0.030(2) 0.033(2) 0.075(3) -0.001(2) -0.008(2) -0.0042(16)
F2C 0.0312(13) 0.0557(16) 0.098(2) -0.0120(15) -0.0087(13) -0.0081(11)
C3C 0.036(2) 0.035(2) 0.058(3) -0.0015(18) -0.0088(19) 0.0008(16)
F3C 0.0434(14) 0.0621(16) 0.0643(17) -0.0139(13) -0.0202(12) 0.0029(12)
C4C 0.0316(19) 0.037(2) 0.044(2) 0.0037(16) -0.0018(16) 0.0021(15)
F4C 0.0400(13) 0.0585(15) 0.0438(13) -0.0052(11) 0.0029(10) -0.0010(11)
C5C 0.0254(17) 0.0309(17) 0.0374(19) 0.0056(14) 0.0045(14) -0.0029(13)
C6C 0.0241(17) 0.0379(19) 0.0346(18) 0.0028(15) 0.0082(14) -0.0028(14)
C7C 0.0241(18) 0.059(2) 0.036(2) 0.0054(18) 0.0074(15) -0.0060(17)
F7C 0.0292(11) 0.0613(15) 0.0444(13) 0.0074(11) -0.0004(9) -0.0002(10)
C8C 0.033(2) 0.078(3) 0.031(2) -0.003(2) 0.0029(16) -0.016(2)
F8C 0.0394(14) 0.101(2) 0.0464(15) -0.0107(14) -0.0052(11) -0.0116(14)
C9C 0.039(2) 0.077(3) 0.035(2) -0.018(2) 0.0080(17) -0.016(2)
F9C 0.0548(17) 0.100(2) 0.0587(17) -0.0400(16) 0.0086(13) -0.0178(16)
C10C 0.037(2) 0.062(3) 0.040(2) -0.0103(19) 0.0150(17) -0.0075(19)
F10C 0.0447(14) 0.0703(17) 0.0565(15) -0.0280(13) 0.0145(12) -0.0067(12)
C11C 0.0277(18) 0.0407(19) 0.0330(18) 0.0035(15) 0.0133(14) -0.0029(14)
C12C 0.0256(18) 0.033(2) 0.049(2) 0.0094(17) 0.0122(16) -0.0028(14)
C13C 0.0272(18) 0.0292(18) 0.051(2) 0.0079(16) 0.0040(16) -0.0035(14)
C14C 0.0259(18) 0.0284(17) 0.047(2) 0.0060(15) 0.0036(15) -0.0012(13)
C15C 0.0273(18) 0.0341(18) 0.0360(18) 0.0068(14) 0.0104(14) -0.0029(14)
C16C 0.0224(16) 0.0297(17) 0.0384(19) 0.0044(14) 0.0075(14) -0.0045(13)
C17C 0.0320(19) 0.047(2) 0.0317(18) 0.0001(16) 0.0139(15) -0.0072(16)
C18C 0.0253(18) 0.048(2) 0.0302(18) 0.0057(15) 0.0081(14) -0.0039(15)
C19C 0.0271(18) 0.040(2) 0.0337(18) -0.0056(15) 0.0020(14) -0.0027(15)
C20C 0.034(2) 0.056(3) 0.049(2) -0.016(2) -0.0063(18) 0.0031(19)
F20C 0.0570(16) 0.0359(13) 0.0810(19) -0.0095(12) -0.0090(14) 0.0039(11)
C21C 0.041(3) 0.084(4) 0.058(3) -0.035(3) -0.001(2) 0.014(2)
F21C 0.074(2) 0.104(3) 0.097(3) -0.056(2) -0.0056(18) 0.042(2)
C22C 0.036(2) 0.123(5) 0.045(3) -0.032(3) 0.007(2) 0.012(3)
F22C 0.0479(18) 0.198(4) 0.066(2) -0.045(2) 0.0235(15) 0.012(2)
C23C 0.037(2) 0.101(4) 0.041(2) -0.007(2) 0.0129(19) -0.022(2)
F23C 0.070(2) 0.132(3) 0.0636(19) -0.0027(19) 0.0342(16) -0.041(2)
C24C 0.038(2) 0.054(2) 0.036(2) -0.0047(17) 0.0085(16) -0.0089(18)
F24C 0.0577(15) 0.0450(14) 0.0517(14) 0.0034(11) 0.0160(12) -0.0153(11)
C25C 0.0212(17) 0.044(2) 0.0336(18) 0.0074(15) 0.0031(14) -0.0023(14)
C26C 0.0264(18) 0.046(2) 0.045(2) 0.0088(17) 0.0066(16) 0.0003(16)
F26C 0.0340(12) 0.0481(13) 0.0615(15) 0.0144(11) 0.0149(11) -0.0041(10)
C27C 0.045(2) 0.042(2) 0.060(3) 0.013(2) 0.008(2) 0.0064(18)
F27C 0.0716(19) 0.0426(15) 0.100(2) 0.0253(15) 0.0184(17) 0.0098(13)
C28C 0.042(2) 0.061(3) 0.058(3) 0.009(2) 0.010(2) 0.025(2)
F28C 0.067(2) 0.073(2) 0.102(3) 0.0158(18) 0.0224(18) 0.0377(16)
C29C 0.0258(19) 0.067(3) 0.043(2) 0.011(2) 0.0080(16) 0.0106(18)
F29C 0.0306(13) 0.100(2) 0.0616(16) 0.0140(15) 0.0180(12) 0.0163(13)
C30C 0.0234(18) 0.054(2) 0.0353(19) 0.0085(17) 0.0041(14) -0.0018(16)
F30C 0.0299(11) 0.0611(15) 0.0478(13) 0.0131(11) 0.0105(10) -0.0111(10)
C31C 0.0326(19) 0.041(2) 0.0366(19) -0.0082(16) 0.0118(15) -0.0072(15)
C32C 0.043(2) 0.065(3) 0.038(2) 0.0006(19) 0.0171(18) 0.001(2)
F32C 0.080(2) 0.120(3) 0.0607(18) 0.0364(18) 0.0437(17) 0.037(2)
C33C 0.035(2) 0.068(3) 0.049(2) -0.021(2) 0.0227(19) -0.009(2)
F33C 0.0545(17) 0.111(3) 0.0612(17) -0.0183(17) 0.0356(14) 0.0037(16)
C34C 0.037(2) 0.042(2) 0.073(3) -0.021(2) 0.024(2) -0.0039(17)
F34C 0.0552(17) 0.0580(17) 0.116(3) -0.0268(17) 0.0390(17) 0.0048(13)
C35C 0.042(2) 0.038(2) 0.072(3) 0.002(2) 0.024(2) -0.0046(17)
F35C 0.087(2) 0.0579(18) 0.124(3) 0.0337(18) 0.064(2) 0.0264(16)
C36C 0.032(2) 0.038(2) 0.048(2) -0.0056(17) 0.0179(17) -0.0074(15)
F36C 0.0554(15) 0.0504(14) 0.0560(15) 0.0083(11) 0.0339(12) 0.0046(11)
C37C 0.023(3) 0.030(3) 0.052(3) 0.006(2) 0.009(2) -0.004(2)
C38C 0.042(3) 0.032(3) 0.063(4) 0.007(3) 0.026(3) 0.000(2)
F38C 0.064(3) 0.056(3) 0.089(3) 0.035(2) 0.049(3) 0.019(2)
C39C 0.033(3) 0.046(3) 0.084(4) -0.011(3) 0.033(3) -0.012(2)
F39C 0.078(3) 0.065(3) 0.118(4) 0.005(3) 0.076(3) -0.006(2)
C40C 0.033(4) 0.044(3) 0.076(4) -0.020(3) 0.021(3) -0.007(3)
F40C 0.043(2) 0.074(3) 0.116(4) -0.034(3) 0.035(2) 0.004(2)
C41C 0.032(3) 0.037(3) 0.065(4) -0.017(3) 0.004(2) 0.002(2)
F41C 0.061(3) 0.057(2) 0.081(3) -0.014(2) -0.001(2) 0.030(2)
C42C 0.036(3) 0.028(3) 0.046(4) -0.004(3) 0.004(3) -0.001(2)
F42C 0.052(2) 0.041(2) 0.042(2) -0.0006(15) 0.0047(17) 0.0112(17)
C12' 0.0256(18) 0.033(2) 0.049(2) 0.0094(17) 0.0122(16) -0.0028(14)
C37' 0.0205(15) 0.0364(18) 0.0339(17) 0.0000(13) 0.0053(13) -0.0039(13)
C38' 0.061(7) 0.063(9) 0.055(6) 0.017(6) 0.024(5) 0.007(7)
F38' 0.080(7) 0.089(7) 0.069(6) 0.037(6) 0.031(5) 0.023(6)
C39' 0.068(7) 0.055(7) 0.092(7) -0.003(6) 0.049(6) -0.013(6)
F39' 0.141(12) 0.099(9) 0.107(7) 0.022(6) 0.082(8) 0.014(8)
C40' 0.055(7) 0.057(8) 0.110(8) -0.007(6) 0.045(6) -0.012(6)
F40' 0.089(8) 0.106(9) 0.173(12) -0.020(9) 0.091(9) -0.005(7)
C41' 0.026(6) 0.061(9) 0.109(8) -0.007(6) 0.029(6) -0.007(6)
F41' 0.060(7) 0.128(10) 0.155(12) 0.005(9) 0.028(7) 0.047(7)
C42' 0.023(5) 0.055(8) 0.068(7) 0.011(5) 0.006(5) 0.005(5)
F42' 0.054(7) 0.091(9) 0.073(7) 0.022(6) 0.014(5) 0.025(6)

loop_
_atom_type_symbol
_atom_type_description
_atom_type_scat_dispersion_real
_atom_type_scat_dispersion_imag
_atom_type_scat_source
C C 0.0181 0.0091 'International Tables Vol C Tables 4.2.6.8 and 6.1.1.4'
F F 0.0727 0.0534 'International Tables Vol C Tables 4.2.6.8 and 6.1.1.4'

loop_
_geom_angle_atom_site_label_1
_geom_angle_atom_site_label_2
_geom_angle_atom_site_label_3
_geom_angle
F1A C1A C2A 116.8(3)
F1A C1A C13A 121.1(3)
C2A C1A C13A 122.1(4)
F2A C2A C1A 121.0(4)
F2A C2A C3A 118.8(4)
C1A C2A C3A 120.2(4)
C4A C3A F3A 121.1(4)
C4A C3A C2A 120.4(4)
F3A C3A C2A 118.5(4)
C3A C4A F4A 116.8(3)
C3A C4A C14A 122.5(4)
F4A C4A C14A 120.7(3)
C14A C5A C16A 119.6(3)
C14A C5A C19A 120.7(3)
C16A C5A C19A 119.4(3)
C18A C6A C16A 120.1(3)
C18A C6A C25A 120.7(3)
C16A C6A C25A 118.6(3)
C8A C7A F7A 117.0(3)
C8A C7A C18A 122.6(3)
F7A C7A C18A 120.5(3)
F8A C8A C7A 122.0(3)
F8A C8A C9A 117.8(3)
C7A C8A C9A 120.2(3)
F9A C9A C10A 121.4(3)
F9A C9A C8A 118.4(3)
C10A C9A C8A 120.3(3)
C9A C10A F10A 116.9(3)
C9A C10A C17A 122.3(3)
F10A C10A C17A 120.8(3)
C17A C11A C15A 119.8(3)
C17A C11A C31A 121.1(3)
C15A C11A C31A 118.8(3)
C13A C12A C15A 120.1(3)
C13A C12A C37A 121.1(3)
C15A C12A C37A 118.3(3)
C12A C13A C1A 123.4(3)
C12A C13A C14A 119.2(3)
C1A C13A C14A 117.4(3)
C5A C14A C4A 123.6(3)
C5A C14A C13A 119.7(3)
C4A C14A C13A 116.6(3)
C11A C15A C12A 123.4(3)
C11A C15A C16A 118.7(3)
C12A C15A C16A 117.9(3)
C5A C16A C6A 123.7(3)
C5A C16A C15A 118.6(3)
C6A C16A C15A 117.7(3)
C11A C17A C10A 123.6(3)
C11A C17A C18A 119.3(3)
C10A C17A C18A 117.0(3)
C6A C18A C7A 123.8(3)
C6A C18A C17A 119.4(3)
C7A C18A C17A 116.8(3)
C20A C19A C24A 115.7(3)
C20A C19A C5A 120.9(3)
C24A C19A C5A 123.4(3)
F20A C20A C21A 117.8(3)
F20A C20A C19A 119.1(3)
C21A C20A C19A 123.1(3)
F21A C21A C20A 120.4(4)
F21A C21A C22A 120.0(4)
C20A C21A C22A 119.5(4)
F22A C22A C23A 120.9(4)
F22A C22A C21A 119.9(4)
C23A C22A C21A 119.2(4)
F23A C23A C22A 119.5(4)
F23A C23A C24A 120.3(4)
C22A C23A C24A 120.2(4)
F24A C24A C23A 118.8(3)
F24A C24A C19A 118.9(3)
C23A C24A C19A 122.3(4)
C26A C25A C30A 116.7(3)
C26A C25A C6A 124.1(3)
C30A C25A C6A 119.2(3)
F26A C26A C25A 119.4(3)
F26A C26A C27A 118.6(3)
C25A C26A C27A 122.0(3)
F27A C27A C28A 120.2(3)
F27A C27A C26A 120.3(4)
C28A C27A C26A 119.5(3)
F28A C28A C29A 119.9(4)
F28A C28A C27A 120.1(4)
C29A C28A C27A 120.0(3)
F29A C29A C28A 119.6(3)
F29A C29A C30A 120.9(3)
C28A C29A C30A 119.4(3)
F30A C30A C29A 118.3(3)
F30A C30A C25A 119.4(3)
C29A C30A C25A 122.3(3)
C36A C31A C32A 116.7(3)
C36A C31A C11A 123.8(3)
C32A C31A C11A 119.5(3)
F32A C32A C33A 117.7(4)
F32A C32A C31A 120.6(3)
C33A C32A C31A 121.7(4)
F33A C33A C34A 120.8(4)
F33A C33A C32A 119.6(4)
C34A C33A C32A 119.5(4)
F34A C34A C33A 120.1(4)
F34A C34A C35A 119.7(4)
C33A C34A C35A 120.3(4)
F35A C35A C34A 120.3(4)
F35A C35A C36A 119.9(5)
C34A C35A C36A 119.8(4)
F36A C36A C31A 118.9(3)
F36A C36A C35A 119.0(4)
C31A C36A C35A 122.0(4)
C42A C37A C38A 116.8(3)
C42A C37A C12A 119.3(3)
C38A C37A C12A 123.9(3)
F38A C38A C39A 118.7(4)
F38A C38A C37A 119.0(3)
C39A C38A C37A 122.3(4)
F39A C39A C38A 120.9(4)
F39A C39A C40A 119.5(4)
C38A C39A C40A 119.6(4)
F40A C40A C39A 120.5(5)
F40A C40A C41A 120.2(5)
C39A C40A C41A 119.3(4)
F41A C41A C42A 120.1(5)
F41A C41A C40A 119.7(5)
C42A C41A C40A 120.2(4)
F42A C42A C41A 118.1(4)
F42A C42A C37A 120.0(4)
C41A C42A C37A 121.9(4)
F1B C1B C2B 116.4(3)
F1B C1B C13B 121.4(3)
C2B C1B C13B 122.2(3)
F2B C2B C1B 121.7(3)
F2B C2B C3B 118.2(3)
C1B C2B C3B 120.1(3)
F3B C3B C4B 121.4(3)
F3B C3B C2B 118.4(3)
C4B C3B C2B 120.2(3)
F4B C4B C3B 116.7(3)
F4B C4B C14B 120.6(3)
C3B C4B C14B 122.7(3)
C14B C5B C16B 120.6(3)
C14B C5B C19B 120.1(3)
C16B C5B C19B 118.9(3)
C18B C6B C16B 120.0(3)
C18B C6B C25B 119.4(3)
C16B C6B C25B 120.3(3)
F7B C7B C8B 116.8(3)
F7B C7B C18B 121.2(3)
C8B C7B C18B 122.0(3)
F8B C8B C7B 121.0(4)
F8B C8B C9B 118.6(3)
C7B C8B C9B 120.4(3)
F9B C9B C10B 121.4(4)
F9B C9B C8B 118.5(3)
C10B C9B C8B 120.1(3)
F10B C10B C9B 117.2(3)
F10B C10B C17B 119.9(3)
C9B C10B C17B 122.9(3)
C17B C11B C15B 119.8(3)
C17B C11B C31B 119.8(3)
C15B C11B C31B 120.1(3)
C13B C12B C15B 120.5(3)
C13B C12B C37B 120.2(3)
C15B C12B C37B 118.9(3)
C12B C13B C1B 123.8(3)
C12B C13B C14B 119.1(3)
C1B C13B C14B 117.1(3)
C5B C14B C4B 123.6(3)
C5B C14B C13B 119.3(3)
C4B C14B C13B 117.1(3)
C11B C15B C16B 118.8(3)
C11B C15B C12B 123.3(3)
C16B C15B C12B 117.9(3)
C6B C16B C5B 123.4(3)
C6B C16B C15B 118.3(3)
C5B C16B C15B 118.3(3)
C11B C17B C10B 124.0(3)
C11B C17B C18B 119.6(3)
C10B C17B C18B 116.4(3)
C6B C18B C7B 123.5(3)
C6B C18B C17B 119.2(3)
C7B C18B C17B 117.3(3)
C24B C19B C20B 117.0(3)
C24B C19B C5B 119.4(3)
C20B C19B C5B 123.6(3)
F20B C20B C21B 118.8(3)
F20B C20B C19B 119.2(3)
C21B C20B C19B 122.0(3)
F21B C21B C20B 120.5(4)
F21B C21B C22B 120.3(3)
C20B C21B C22B 119.2(3)
F22B C22B C23B 119.9(4)
F22B C22B C21B 120.1(4)
C23B C22B C21B 120.0(3)
F23B C23B C22B 119.9(3)
F23B C23B C24B 120.0(3)
C22B C23B C24B 120.1(3)
F24B C24B C23B 118.6(3)
F24B C24B C19B 119.9(3)
C23B C24B C19B 121.6(3)
C26B C25B C30B 117.3(3)
C26B C25B C6B 118.7(3)
C30B C25B C6B 123.8(3)
F26B C26B C25B 119.9(3)
F26B C26B C27B 118.6(3)
C25B C26B C27B 121.5(4)
F27B C27B C28B 120.6(4)
F27B C27B C26B 120.1(4)
C28B C27B C26B 119.3(4)
F28B C28B C29B 119.4(4)
F28B C28B C27B 120.2(4)
C29B C28B C27B 120.5(4)
F29B C29B C28B 120.1(3)
F29B C29B C30B 120.3(4)
C28B C29B C30B 119.6(4)
F30B C30B C29B 119.1(3)
F30B C30B C25B 119.1(3)
C29B C30B C25B 121.7(3)
C36B C31B C32B 116.8(3)
C36B C31B C11B 120.4(3)
C32B C31B C11B 122.8(3)
F32B C32B C33B 118.3(3)
F32B C32B C31B 119.6(3)
C33B C32B C31B 122.0(3)
F33B C33B C34B 119.9(3)
F33B C33B C32B 120.6(3)
C34B C33B C32B 119.4(3)
F34B C34B C33B 120.3(4)
F34B C34B C35B 119.4(4)
C33B C34B C35B 120.3(3)
F35B C35B C34B 120.1(3)
F35B C35B C36B 120.6(4)
C34B C35B C36B 119.3(3)
F36B C36B C31B 119.8(3)
F36B C36B C35B 118.1(3)
C31B C36B C35B 122.1(3)
C42B C37B C38B 116.9(3)
C42B C37B C12B 124.5(3)
C38B C37B C12B 118.5(3)
F38B C38B C39B 118.5(3)
F38B C38B C37B 120.2(3)
C39B C38B C37B 121.4(3)
F39B C39B C40B 120.0(3)
F39B C39B C38B 120.1(3)
C40B C39B C38B 120.0(4)
F40B C40B C39B 119.5(4)
F40B C40B C41B 120.5(4)
C39B C40B C41B 120.0(3)
F41B C41B C42B 121.0(4)
F41B C41B C40B 119.7(4)
C42B C41B C40B 119.3(4)
F42B C42B C41B 118.3(3)
F42B C42B C37B 119.2(3)
C41B C42B C37B 122.5(3)
F1C C1C C2C 117.5(3)
F1C C1C C13C 120.3(4)
C2C C1C C13C 122.2(4)
C1C C2C F2C 121.0(4)
C1C C2C C3C 120.7(4)
F2C C2C C3C 118.3(4)
F3C C3C C4C 120.9(4)
F3C C3C C2C 119.1(3)
C4C C3C C2C 120.0(4)
F4C C4C C3C 117.3(4)
F4C C4C C14C 121.2(3)
C3C C4C C14C 121.5(4)
C14C C5C C16C 120.2(3)
C14C C5C C19C 120.7(3)
C16C C5C C19C 118.8(3)
C18C C6C C16C 120.4(3)
C18C C6C C25C 121.2(3)
C16C C6C C25C 117.9(3)
F7C C7C C8C 117.1(3)
F7C C7C C18C 120.7(3)
C8C C7C C18C 122.1(4)
F8C C8C C7C 121.2(4)
F8C C8C C9C 118.4(4)
C7C C8C C9C 120.3(4)
F9C C9C C10C 120.6(4)
F9C C9C C8C 118.6(4)
C10C C9C C8C 120.8(4)
F10C C10C C9C 116.9(4)
F10C C10C C17C 121.4(4)
C9C C10C C17C 121.6(4)
C17C C11C C15C 120.3(3)
C17C C11C C31C 119.2(3)
C15C C11C C31C 120.0(3)
C13C C12C C15C 120.2(3)
C13C C12C C37C 115.7(3)
C15C C12C C37C 124.0(4)
C12C C13C C1C 124.2(4)
C12' C13C C1C 123.4(4)
C12C C13C C14C 118.8(3)
C12' C13C C14C 119.7(3)
C1C C13C C14C 116.8(3)
C5C C14C C4C 123.9(3)
C5C C14C C13C 118.7(3)
C4C C14C C13C 117.4(3)
C12C C15C C11C 124.3(3)
C12' C15C C11C 125.1(4)
C12C C15C C16C 117.8(3)
C12' C15C C16C 116.9(4)
C11C C15C C16C 117.9(3)
C6C C16C C15C 118.8(3)
C6C C16C C5C 123.0(3)
C15C C16C C5C 118.3(3)
C11C C17C C10C 123.1(4)
C11C C17C C18C 119.5(3)
C10C C17C C18C 117.3(3)
C6C C18C C7C 123.8(3)
C6C C18C C17C 118.8(3)
C7C C18C C17C 117.2(3)
C24C C19C C20C 116.7(4)
C24C C19C C5C 120.1(3)
C20C C19C C5C 123.1(4)
F20C C20C C21C 118.1(4)
F20C C20C C19C 119.7(4)
C21C C20C C19C 122.2(4)
F21C C21C C20C 120.3(5)
F21C C21C C22C 119.8(5)
C20C C21C C22C 119.9(5)
F22C C22C C21C 120.7(5)
F22C C22C C23C 119.4(6)
C21C C22C C23C 119.9(4)
F23C C23C C22C 120.9(4)
F23C C23C C24C 119.8(5)
C22C C23C C24C 119.4(4)
F24C C24C C19C 119.1(3)
F24C C24C C23C 119.0(4)
C19C C24C C23C 121.9(4)
C26C C25C C30C 116.7(3)
C26C C25C C6C 119.1(3)
C30C C25C C6C 124.2(3)
F26C C26C C27C 117.7(3)
F26C C26C C25C 119.9(3)
C27C C26C C25C 122.3(4)
F27C C27C C26C 120.5(4)
F27C C27C C28C 120.4(4)
C26C C27C C28C 119.1(4)
F28C C28C C29C 120.5(4)
F28C C28C C27C 119.4(4)
C29C C28C C27C 120.1(4)
F29C C29C C28C 120.1(4)
F29C C29C C30C 120.2(4)
C28C C29C C30C 119.8(4)
F30C C30C C29C 118.6(3)
F30C C30C C25C 119.4(3)
C29C C30C C25C 122.0(4)
C36C C31C C32C 116.4(4)
C36C C31C C11C 120.4(3)
C32C C31C C11C 123.2(4)
F32C C32C C33C 118.8(4)
F32C C32C C31C 119.2(4)
C33C C32C C31C 122.1(4)
F33C C33C C34C 120.5(4)
F33C C33C C32C 120.3(4)
C34C C33C C32C 119.2(4)
F34C C34C C35C 119.8(4)
F34C C34C C33C 120.2(4)
C35C C34C C33C 120.0(4)
F35C C35C C34C 119.3(4)
F35C C35C C36C 120.9(4)
C34C C35C C36C 119.8(4)
F36C C36C C31C 119.2(3)
F36C C36C C35C 118.4(4)
C31C C36C C35C 122.5(4)
C42C C37C C38C 117.2(5)
C42C C37C C12C 122.9(6)
C38C C37C C12C 119.9(5)
F38C C38C C37C 119.9(5)
F38C C38C C39C 118.9(6)
C37C C38C C39C 121.2(6)
F39C C39C C40C 119.9(6)
F39C C39C C38C 120.5(6)
C40C C39C C38C 119.5(6)
F40C C40C C39C 120.7(7)
F40C C40C C41C 119.7(7)
C39C C40C C41C 119.6(6)
F41C C41C C42C 120.3(7)
F41C C41C C40C 120.4(5)
C42C C41C C40C 119.3(7)
F42C C42C C41C 118.4(6)
F42C C42C C37C 118.5(5)
C41C C42C C37C 123.1(7)
C13C C12' C15C 120.1(4)
C13C C12' C37' 124.9(5)
C15C C12' C37' 115.0(5)
C42' C37' C38' 114.2(13)
C42' C37' C12' 122.3(13)
C38' C37' C12' 123.5(13)
F38' C38' C39' 120.5(18)
F38' C38' C37' 117.3(15)
C39' C38' C37' 122.2(19)
C38' C39' F39' 120(2)
C38' C39' C40' 121(2)
F39' C39' C40' 118.8(17)
F40' C40' C39' 120(2)
F40' C40' C41' 118(2)
C39' C40' C41' 121.5(19)
F41' C41' C40' 122(2)
F41' C41' C42' 123(2)
C40' C41' C42' 114(2)
F42' C42' C37' 119.2(15)
F42' C42' C41' 114.7(18)
C37' C42' C41' 126.1(19)

loop_
_geom_bond_atom_site_label_1
_geom_bond_atom_site_label_2
_geom_bond_distance
C1A F1A 1.339(4)
C1A C2A 1.350(6)
C1A C13A 1.429(5)
C2A F2A 1.336(4)
C2A C3A 1.404(6)
C3A C4A 1.336(5)
C3A F3A 1.336(5)
C4A F4A 1.345(4)
C4A C14A 1.438(5)
C5A C14A 1.393(5)
C5A C16A 1.429(5)
C5A C19A 1.491(5)
C6A C18A 1.398(5)
C6A C16A 1.429(5)
C6A C25A 1.495(4)
C7A C8A 1.341(5)
C7A F7A 1.344(4)
C7A C18A 1.437(5)
C8A F8A 1.329(4)
C8A C9A 1.410(5)
C9A F9A 1.336(4)
C9A C10A 1.342(5)
C10A F10A 1.346(4)
C10A C17A 1.439(5)
C11A C17A 1.403(5)
C11A C15A 1.421(5)
C11A C31A 1.491(5)
C12A C13A 1.397(5)
C12A C15A 1.425(4)
C12A C37A 1.492(5)
C13A C14A 1.451(5)
C15A C16A 1.441(4)
C17A C18A 1.449(5)
C19A C20A 1.378(5)
C19A C24A 1.395(5)
C20A F20A 1.350(4)
C20A C21A 1.376(5)
C21A F21A 1.337(5)
C21A C22A 1.380(6)
C22A F22A 1.330(4)
C22A C23A 1.372(6)
C23A F23A 1.338(4)
C23A C24A 1.373(5)
C24A F24A 1.340(4)
C25A C26A 1.379(5)
C25A C30A 1.392(5)
C26A F26A 1.341(4)
C26A C27A 1.386(5)
C27A F27A 1.336(4)
C27A C28A 1.378(6)
C28A F28A 1.334(4)
C28A C29A 1.375(5)
C29A F29A 1.330(4)
C29A C30A 1.377(5)
C30A F30A 1.336(4)
C31A C36A 1.384(5)
C31A C32A 1.396(5)
C32A F32A 1.331(5)
C32A C33A 1.393(5)
C33A F33A 1.337(5)
C33A C34A 1.369(6)
C34A F34A 1.340(5)
C34A C35A 1.371(7)
C35A F35A 1.333(5)
C35A C36A 1.384(6)
C36A F36A 1.334(5)
C37A C42A 1.377(5)
C37A C38A 1.389(5)
C38A F38A 1.331(4)
C38A C39A 1.375(6)
C39A F39A 1.334(5)
C39A C40A 1.375(7)
C40A F40A 1.332(5)
C40A C41A 1.381(7)
C41A F41A 1.337(6)
C41A C42A 1.372(6)
C42A F42A 1.334(5)
C1B F1B 1.340(4)
C1B C2B 1.354(5)
C1B C13B 1.438(5)
C2B F2B 1.341(4)
C2B C3B 1.412(5)
C3B F3B 1.341(4)
C3B C4B 1.343(5)
C4B F4B 1.342(4)
C4B C14B 1.437(5)
C5B C14B 1.397(4)
C5B C16B 1.430(4)
C5B C19B 1.497(4)
C6B C18B 1.399(5)
C6B C16B 1.426(4)
C6B C25B 1.491(4)
C7B F7B 1.338(4)
C7B C8B 1.345(5)
C7B C18B 1.442(4)
C8B F8B 1.337(4)
C8B C9B 1.406(5)
C9B F9B 1.335(4)
C9B C10B 1.345(5)
C10B F10B 1.336(4)
C10B C17B 1.439(5)
C11B C17B 1.399(5)
C11B C15B 1.426(5)
C11B C31B 1.494(5)
C12B C13B 1.399(5)
C12B C15B 1.433(4)
C12B C37B 1.494(5)
C13B C14B 1.449(5)
C15B C16B 1.432(4)
C17B C18B 1.452(5)
C19B C24B 1.382(5)
C19B C20B 1.388(5)
C20B F20B 1.342(4)
C20B C21B 1.378(5)
C21B F21B 1.333(4)
C21B C22B 1.381(6)
C22B F22B 1.338(4)
C22B C23B 1.364(6)
C23B F23B 1.346(4)
C23B C24B 1.380(5)
C24B F24B 1.333(4)
C25B C26B 1.385(5)
C25B C30B 1.393(5)
C26B F26B 1.327(4)
C26B C27B 1.388(5)
C27B F27B 1.333(5)
C27B C28B 1.376(6)
C28B F28B 1.337(4)
C28B C29B 1.374(6)
C29B F29B 1.339(5)
C29B C30B 1.375(5)
C30B F30B 1.335(4)
C31B C36B 1.383(5)
C31B C32B 1.389(5)
C32B F32B 1.332(4)
C32B C33B 1.384(5)
C33B F33B 1.337(4)
C33B C34B 1.371(5)
C34B F34B 1.337(4)
C34B C35B 1.378(5)
C35B F35B 1.331(4)
C35B C36B 1.385(5)
C36B F36B 1.341(4)
C37B C42B 1.384(5)
C37B C38B 1.388(5)
C38B F38B 1.330(4)
C38B C39B 1.388(5)
C39B F39B 1.336(4)
C39B C40B 1.364(5)
C40B F40B 1.333(4)
C40B C41B 1.385(6)
C41B F41B 1.336(4)
C41B C42B 1.370(5)
C42B F42B 1.346(4)
C1C F1C 1.335(5)
C1C C2C 1.343(6)
C1C C13C 1.439(5)
C2C F2C 1.346(4)
C2C C3C 1.403(6)
C3C F3C 1.330(5)
C3C C4C 1.360(5)
C4C F4C 1.321(5)
C4C C14C 1.439(5)
C5C C14C 1.391(5)
C5C C16C 1.431(5)
C5C C19C 1.490(5)
C6C C18C 1.400(5)
C6C C16C 1.423(5)
C6C C25C 1.494(5)
C7C F7C 1.344(5)
C7C C8C 1.346(6)
C7C C18C 1.433(5)
C8C F8C 1.334(4)
C8C C9C 1.402(6)
C9C F9C 1.344(5)
C9C C10C 1.345(6)
C10C F10C 1.338(5)
C10C C17C 1.445(5)
C11C C17C 1.403(5)
C11C C15C 1.428(5)
C11C C31C 1.495(5)
C12C C13C 1.404(5)
C12C C15C 1.425(5)
C12C C37C 1.490(5)
C13C C12' 1.406(6)
C13C C14C 1.444(5)
C15C C12' 1.426(5)
C15C C16C 1.431(5)
C17C C18C 1.447(5)
C19C C24C 1.381(5)
C19C C20C 1.387(5)
C20C F20C 1.341(5)
C20C C21C 1.369(6)
C21C F21C 1.339(6)
C21C C22C 1.370(8)
C22C F22C 1.335(5)
C22C C23C 1.375(7)
C23C F23C 1.330(6)
C23C C24C 1.386(6)
C24C F24C 1.348(5)
C25C C26C 1.385(5)
C25C C30C 1.392(5)
C26C F26C 1.337(4)
C26C C27C 1.381(6)
C27C F27C 1.333(5)
C27C C28C 1.384(6)
C28C F28C 1.335(5)
C28C C29C 1.375(6)
C29C F29C 1.332(4)
C29C C30C 1.376(6)
C30C F30C 1.339(4)
C31C C36C 1.368(5)
C31C C32C 1.397(5)
C32C F32C 1.333(5)
C32C C33C 1.381(6)
C33C F33C 1.329(4)
C33C C34C 1.372(6)
C34C F34C 1.330(5)
C34C C35C 1.369(6)
C35C F35C 1.333(5)
C35C C36C 1.380(5)
C36C F36C 1.340(4)
C37C C42C 1.368(8)
C37C C38C 1.386(7)
C38C F38C 1.334(7)
C38C C39C 1.390(8)
C39C F39C 1.324(8)
C39C C40C 1.368(10)
C40C F40C 1.326(8)
C40C C41C 1.393(10)
C41C F41C 1.342(7)
C41C C42C 1.350(8)
C42C F42C 1.346(9)
C12' C37' 1.491(6)
C37' C42' 1.39(2)
C37' C38' 1.41(2)
C38' F38' 1.33(2)
C38' C39' 1.36(2)
C39' F39' 1.36(2)
C39' C40' 1.37(3)
C40' F40' 1.34(2)
C40' C41' 1.40(4)
C41' F41' 1.28(3)
C41' C42' 1.42(3)
C42' F42' 1.32(2)

loop_
_geom_torsion_atom_site_label_1
_geom_torsion_atom_site_label_2
_geom_torsion_atom_site_label_3
_geom_torsion_atom_site_label_4
_geom_torsion
F1A C1A C2A F2A 0.6(6)
C13A C1A C2A F2A 179.7(4)
F1A C1A C2A C3A 179.3(4)
C13A C1A C2A C3A -1.6(6)
F2A C2A C3A C4A -176.2(4)
C1A C2A C3A C4A 5.0(7)
F2A C2A C3A F3A 3.9(6)
C1A C2A C3A F3A -174.8(4)
F3A C3A C4A F4A 0.0(6)
C2A C3A C4A F4A -179.8(4)
F3A C3A C4A C14A 179.4(4)
C2A C3A C4A C14A -0.5(6)
F7A C7A C8A F8A 0.9(6)
C18A C7A C8A F8A -179.3(3)
F7A C7A C8A C9A 179.9(3)
C18A C7A C8A C9A -0.3(6)
F8A C8A C9A F9A 3.8(6)
C7A C8A C9A F9A -175.3(4)
F8A C8A C9A C10A -177.3(4)
C7A C8A C9A C10A 3.7(6)
F9A C9A C10A F10A 0.3(6)
C8A C9A C10A F10A -178.7(3)
F9A C9A C10A C17A 179.6(3)
C8A C9A C10A C17A 0.6(6)
C15A C12A C13A C1A 179.0(3)
C37A C12A C13A C1A 7.1(5)
C15A C12A C13A C14A -3.1(5)
C37A C12A C13A C14A -175.1(3)
F1A C1A C13A C12A -9.0(5)
C2A C1A C13A C12A 171.9(4)
F1A C1A C13A C14A 173.1(3)
C2A C1A C13A C14A -6.0(5)
C16A C5A C14A C4A 176.6(3)
C19A C5A C14A C4A 2.0(5)
C16A C5A C14A C13A -6.4(5)
C19A C5A C14A C13A 179.0(3)
C3A C4A C14A C5A 170.0(4)
F4A C4A C14A C5A -10.7(5)
C3A C4A C14A C13A -7.0(5)
F4A C4A C14A C13A 172.3(3)
C12A C13A C14A C5A 14.7(5)
C1A C13A C14A C5A -167.3(3)
C12A C13A C14A C4A -168.1(3)
C1A C13A C14A C4A 9.9(5)
C17A C11A C15A C12A 164.2(3)
C31A C11A C15A C12A -21.7(5)
C17A C11A C15A C16A -14.4(5)
C31A C11A C15A C16A 159.7(3)
C13A C12A C15A C11A 165.2(3)
C37A C12A C15A C11A -22.6(5)
C13A C12A C15A C16A -16.2(5)
C37A C12A C15A C16A 156.0(3)
C14A C5A C16A C6A 164.8(3)
C19A C5A C16A C6A -20.5(5)
C14A C5A C16A C15A -13.1(5)
C19A C5A C16A C15A 161.6(3)
C18A C6A C16A C5A 166.7(3)
C25A C6A C16A C5A -21.8(5)
C18A C6A C16A C15A -15.4(5)
C25A C6A C16A C15A 156.1(3)
C11A C15A C16A C5A -157.0(3)
C12A C15A C16A C5A 24.3(5)
C11A C15A C16A C6A 25.0(5)
C12A C15A C16A C6A -153.6(3)
C15A C11A C17A C10A 177.8(3)
C31A C11A C17A C10A 3.9(6)
C15A C11A C17A C18A -5.8(5)
C31A C11A C17A C18A -179.8(3)
C9A C10A C17A C11A 168.5(4)
F10A C10A C17A C11A -12.3(6)
C9A C10A C17A C18A -7.9(5)
F10A C10A C17A C18A 171.3(3)
C16A C6A C18A C7A 176.9(3)
C25A C6A C18A C7A 5.6(5)
C16A C6A C18A C17A -4.7(5)
C25A C6A C18A C17A -176.0(3)
C8A C7A C18A C6A 171.5(4)
F7A C7A C18A C6A -8.8(6)
C8A C7A C18A C17A -7.0(5)
F7A C7A C18A C17A 172.8(3)
C11A C17A C18A C6A 15.6(5)
C10A C17A C18A C6A -167.8(3)
C11A C17A C18A C7A -165.9(3)
C10A C17A C18A C7A 10.7(5)
C14A C5A C19A C20A 109.8(4)
C16A C5A C19A C20A -64.9(5)
C14A C5A C19A C24A -67.9(5)
C16A C5A C19A C24A 117.5(4)
C24A C19A C20A F20A 179.7(4)
C5A C19A C20A F20A 1.9(6)
C24A C19A C20A C21A -0.6(6)
C5A C19A C20A C21A -178.4(4)
F20A C20A C21A F21A 0.7(7)
C19A C20A C21A F21A -178.9(4)
F20A C20A C21A C22A -180.0(4)
C19A C20A C21A C22A 0.3(7)
F21A C21A C22A F22A 0.4(7)
C20A C21A C22A F22A -178.9(4)
F21A C21A C22A C23A 179.4(4)
C20A C21A C22A C23A 0.2(7)
F22A C22A C23A F23A -1.0(7)
C21A C22A C23A F23A 180.0(4)
F22A C22A C23A C24A 178.7(4)
C21A C22A C23A C24A -0.3(7)
F23A C23A C24A F24A -1.3(6)
C22A C23A C24A F24A 179.0(4)
F23A C23A C24A C19A 179.7(4)
C22A C23A C24A C19A 0.1(7)
C20A C19A C24A F24A -178.6(3)
C5A C19A C24A F24A -0.8(6)
C20A C19A C24A C23A 0.4(6)
C5A C19A C24A C23A 178.2(4)
C18A C6A C25A C26A -71.2(5)
C16A C6A C25A C26A 117.4(4)
C18A C6A C25A C30A 106.5(4)
C16A C6A C25A C30A -64.9(5)
C30A C25A C26A F26A -179.3(3)
C6A C25A C26A F26A -1.6(6)
C30A C25A C26A C27A 0.2(6)
C6A C25A C26A C27A 178.0(4)
F26A C26A C27A F27A -1.3(7)
C25A C26A C27A F27A 179.1(4)
F26A C26A C27A C28A 179.5(4)
C25A C26A C27A C28A 0.0(7)
F27A C27A C28A F28A 0.2(7)
C26A C27A C28A F28A 179.3(4)
F27A C27A C28A C29A -179.9(4)
C26A C27A C28A C29A -0.7(7)
F28A C28A C29A F29A 1.0(6)
C27A C28A C29A F29A -178.9(4)
F28A C28A C29A C30A -178.7(4)
C27A C28A C29A C30A 1.3(7)
F29A C29A C30A F30A 1.0(6)
C28A C29A C30A F30A -179.2(4)
F29A C29A C30A C25A 179.1(4)
C28A C29A C30A C25A -1.2(6)
C26A C25A C30A F30A 178.4(3)
C6A C25A C30A F30A 0.5(5)
C26A C25A C30A C29A 0.4(6)
C6A C25A C30A C29A -177.5(4)
C17A C11A C31A C36A -68.2(5)
C15A C11A C31A C36A 117.7(4)
C17A C11A C31A C32A 110.4(4)
C15A C11A C31A C32A -63.6(5)
C36A C31A C32A F32A -178.5(4)
C11A C31A C32A F32A 2.8(5)
C36A C31A C32A C33A -1.1(6)
C11A C31A C32A C33A -179.9(4)
F32A C32A C33A F33A -1.5(6)
C31A C32A C33A F33A -178.9(4)
F32A C32A C33A C34A 177.6(4)
C31A C32A C33A C34A 0.2(6)
F33A C33A C34A F34A 0.2(7)
C32A C33A C34A F34A -178.9(4)
F33A C33A C34A C35A 178.6(4)
C32A C33A C34A C35A -0.5(7)
F34A C34A C35A F35A 1.7(7)
C33A C34A C35A F35A -176.7(4)
F34A C34A C35A C36A -179.9(4)
C33A C34A C35A C36A 1.7(7)
C32A C31A C36A F36A -179.2(4)
C11A C31A C36A F36A -0.5(6)
C32A C31A C36A C35A 2.4(6)
C11A C31A C36A C35A -178.9(4)
F35A C35A C36A F36A -2.7(7)
C34A C35A C36A F36A 178.9(4)
F35A C35A C36A C31A 175.7(4)
C34A C35A C36A C31A -2.7(7)
C13A C12A C37A C42A 106.8(5)
C15A C12A C37A C42A -65.3(5)
C13A C12A C37A C38A -72.3(5)
C15A C12A C37A C38A 115.6(4)
C42A C37A C38A F38A 179.9(4)
C12A C37A C38A F38A -1.0(6)
C42A C37A C38A C39A 0.4(6)
C12A C37A C38A C39A 179.5(4)
F38A C38A C39A F39A -1.9(7)
C37A C38A C39A F39A 177.6(4)
F38A C38A C39A C40A -179.8(5)
C37A C38A C39A C40A -0.2(8)
F39A C39A C40A F40A 1.7(9)
C38A C39A C40A F40A 179.6(5)
F39A C39A C40A C41A -177.9(6)
C38A C39A C40A C41A 0.0(9)
F40A C40A C41A F41A -2.2(11)
C39A C40A C41A F41A 177.3(6)
F40A C40A C41A C42A -179.5(6)
C39A C40A C41A C42A 0.0(10)
F41A C41A C42A F42A 3.2(10)
C40A C41A C42A F42A -179.5(6)
F41A C41A C42A C37A -177.1(6)
C40A C41A C42A C37A 0.2(10)
C38A C37A C42A F42A 179.3(4)
C12A C37A C42A F42A 0.2(7)
C38A C37A C42A C41A -0.4(8)
C12A C37A C42A C41A -179.5(5)
F1B C1B C2B F2B -1.5(5)
C13B C1B C2B F2B 178.8(3)
F1B C1B C2B C3B 177.9(3)
C13B C1B C2B C3B -1.8(5)
F2B C2B C3B F3B -1.5(5)
C1B C2B C3B F3B 179.0(3)
F2B C2B C3B C4B 176.8(3)
C1B C2B C3B C4B -2.7(5)
F3B C3B C4B F4B -0.5(5)
C2B C3B C4B F4B -178.8(3)
F3B C3B C4B C14B 178.9(3)
C2B C3B C4B C14B 0.6(6)
F7B C7B C8B F8B -2.1(6)
C18B C7B C8B F8B 177.0(3)
F7B C7B C8B C9B 178.4(3)
C18B C7B C8B C9B -2.5(6)
F8B C8B C9B F9B -2.6(6)
C7B C8B C9B F9B 176.9(4)
F8B C8B C9B C10B 176.9(4)
C7B C8B C9B C10B -3.6(6)
F9B C9B C10B F10B 0.9(6)
C8B C9B C10B F10B -178.6(3)
F9B C9B C10B C17B -178.4(3)
C8B C9B C10B C17B 2.1(6)
C15B C12B C13B C1B -179.9(3)
C37B C12B C13B C1B -7.6(5)
C15B C12B C13B C14B 2.1(5)
C37B C12B C13B C14B 174.4(3)
F1B C1B C13B C12B 10.2(5)
C2B C1B C13B C12B -170.1(3)
F1B C1B C13B C14B -171.7(3)
C2B C1B C13B C14B 7.9(5)
C16B C5B C14B C4B -176.2(3)
C19B C5B C14B C4B -3.9(5)
C16B C5B C14B C13B 5.9(5)
C19B C5B C14B C13B 178.1(3)
F4B C4B C14B C5B 7.0(5)
C3B C4B C14B C5B -172.4(3)
F4B C4B C14B C13B -175.1(3)
C3B C4B C14B C13B 5.5(5)
C12B C13B C14B C5B -13.2(5)
C1B C13B C14B C5B 168.6(3)
C12B C13B C14B C4B 168.7(3)
C1B C13B C14B C4B -9.4(5)
C17B C11B C15B C16B 11.5(5)
C31B C11B C15B C16B -162.5(3)
C17B C11B C15B C12B -168.5(3)
C31B C11B C15B C12B 17.5(5)
C13B C12B C15B C11B -163.9(3)
C37B C12B C15B C11B 23.7(5)
C13B C12B C15B C16B 16.0(5)
C37B C12B C15B C16B -156.3(3)
C18B C6B C16B C5B -163.8(3)
C25B C6B C16B C5B 22.8(5)
C18B C6B C16B C15B 16.0(5)
C25B C6B C16B C15B -157.4(3)
C14B C5B C16B C6B -167.8(3)
C19B C5B C16B C6B 19.8(5)
C14B C5B C16B C15B 12.4(5)
C19B C5B C16B C15B -159.9(3)
C11B C15B C16B C6B -23.0(5)
C12B C15B C16B C6B 157.1(3)
C11B C15B C16B C5B 156.8(3)
C12B C15B C16B C5B -23.2(5)
C15B C11B C17B C10B -174.6(3)
C31B C11B C17B C10B -0.6(5)
C15B C11B C17B C18B 6.9(5)
C31B C11B C17B C18B -179.1(3)
F10B C10B C17B C11B 7.3(5)
C9B C10B C17B C11B -173.4(4)
F10B C10B C17B C18B -174.1(3)
C9B C10B C17B C18B 5.2(5)
C16B C6B C18B C7B -179.8(3)
C25B C6B C18B C7B -6.3(5)
C16B C6B C18B C17B 2.3(5)
C25B C6B C18B C17B 175.8(3)
F7B C7B C18B C6B 10.9(5)
C8B C7B C18B C6B -168.2(4)
F7B C7B C18B C17B -171.2(3)
C8B C7B C18B C17B 9.8(5)
C11B C17B C18B C6B -14.0(5)
C10B C17B C18B C6B 167.4(3)
C11B C17B C18B C7B 168.0(3)
C10B C17B C18B C7B -10.7(4)
C14B C5B C19B C24B -101.1(4)
C16B C5B C19B C24B 71.2(4)
C14B C5B C19B C20B 78.2(4)
C16B C5B C19B C20B -109.4(4)
C24B C19B C20B F20B 177.8(3)
C5B C19B C20B F20B -1.6(5)
C24B C19B C20B C21B -2.5(5)
C5B C19B C20B C21B 178.1(3)
F20B C20B C21B F21B 1.9(5)
C19B C20B C21B F21B -177.8(3)
F20B C20B C21B C22B -178.5(3)
C19B C20B C21B C22B 1.8(6)
F21B C21B C22B F22B -0.3(6)
C20B C21B C22B F22B -180.0(3)
F21B C21B C22B C23B -179.9(4)
C20B C21B C22B C23B 0.4(6)
F22B C22B C23B F23B -0.5(6)
C21B C22B C23B F23B 179.1(3)
F22B C22B C23B C24B 178.6(3)
C21B C22B C23B C24B -1.8(6)
F23B C23B C24B F24B 0.3(5)
C22B C23B C24B F24B -178.7(3)
F23B C23B C24B C19B -179.9(3)
C22B C23B C24B C19B 1.1(5)
C20B C19B C24B F24B -179.2(3)
C5B C19B C24B F24B 0.2(5)
C20B C19B C24B C23B 1.1(5)
C5B C19B C24B C23B -179.5(3)
C18B C6B C25B C26B -102.2(4)
C16B C6B C25B C26B 71.3(4)
C18B C6B C25B C30B 73.8(4)
C16B C6B C25B C30B -112.7(4)
C30B C25B C26B F26B -179.1(3)
C6B C25B C26B F26B -2.9(5)
C30B C25B C26B C27B -0.6(6)
C6B C25B C26B C27B 175.6(3)
F26B C26B C27B F27B -0.2(6)
C25B C26B C27B F27B -178.7(4)
F26B C26B C27B C28B 179.5(4)
C25B C26B C27B C28B 0.9(6)
F27B C27B C28B F28B -1.2(6)
C26B C27B C28B F28B 179.2(4)
F27B C27B C28B C29B 179.2(4)
C26B C27B C28B C29B -0.5(6)
F28B C28B C29B F29B -1.1(6)
C27B C28B C29B F29B 178.5(4)
F28B C28B C29B C30B -179.9(4)
C27B C28B C29B C30B -0.2(6)
F29B C29B C30B F30B 2.4(5)
C28B C29B C30B F30B -178.9(3)
F29B C29B C30B C25B -178.2(3)
C28B C29B C30B C25B 0.5(6)
C26B C25B C30B F30B 179.3(3)
C6B C25B C30B F30B 3.3(5)
C26B C25B C30B C29B -0.1(5)
C6B C25B C30B C29B -176.1(3)
C17B C11B C31B C36B -105.6(4)
C15B C11B C31B C36B 68.4(4)
C17B C11B C31B C32B 72.1(5)
C15B C11B C31B C32B -113.9(4)
C36B C31B C32B F32B 178.9(3)
C11B C31B C32B F32B 1.1(5)
C36B C31B C32B C33B -1.7(5)
C11B C31B C32B C33B -179.5(3)
F32B C32B C33B F33B 1.4(6)
C31B C32B C33B F33B -178.0(3)
F32B C32B C33B C34B -179.0(3)
C31B C32B C33B C34B 1.6(6)
F33B C33B C34B F34B 0.1(6)
C32B C33B C34B F34B -179.5(4)
F33B C33B C34B C35B 179.3(4)
C32B C33B C34B C35B -0.3(6)
F34B C34B C35B F35B -1.8(6)
C33B C34B C35B F35B 179.0(4)
F34B C34B C35B C36B 178.4(4)
C33B C34B C35B C36B -0.8(6)
C32B C31B C36B F36B -179.5(3)
C11B C31B C36B F36B -1.7(5)
C32B C31B C36B C35B 0.6(5)
C11B C31B C36B C35B 178.4(3)
F35B C35B C36B F36B 1.0(6)
C34B C35B C36B F36B -179.3(4)
F35B C35B C36B C31B -179.1(4)
C34B C35B C36B C31B 0.7(6)
C13B C12B C37B C42B 70.3(5)
C15B C12B C37B C42B -117.3(4)
C13B C12B C37B C38B -107.8(4)
C15B C12B C37B C38B 64.6(4)
C42B C37B C38B F38B 179.7(3)
C12B C37B C38B F38B -2.1(5)
C42B C37B C38B C39B -0.8(5)
C12B C37B C38B C39B 177.5(3)
F38B C38B C39B F39B -0.8(5)
C37B C38B C39B F39B 179.6(3)
F38B C38B C39B C40B -179.9(4)
C37B C38B C39B C40B 0.5(6)
F39B C39B C40B F40B 0.2(6)
C38B C39B C40B F40B 179.3(4)
F39B C39B C40B C41B -179.1(4)
C38B C39B C40B C41B 0.0(6)
F40B C40B C41B F41B 0.4(7)
C39B C40B C41B F41B 179.7(4)
F40B C40B C41B C42B -179.5(4)
C39B C40B C41B C42B -0.2(7)
F41B C41B C42B F42B 0.7(6)
C40B C41B C42B F42B -179.4(4)
F41B C41B C42B C37B -179.9(4)
C40B C41B C42B C37B -0.1(6)
C38B C37B C42B F42B 179.8(3)
C12B C37B C42B F42B 1.7(5)
C38B C37B C42B C41B 0.5(6)
C12B C37B C42B C41B -177.6(4)
F1C C1C C2C F2C -0.3(6)
C13C C1C C2C F2C -178.6(4)
F1C C1C C2C C3C -178.2(4)
C13C C1C C2C C3C 3.5(6)
C1C C2C C3C F3C 173.8(4)
F2C C2C C3C F3C -4.1(6)
C1C C2C C3C C4C -5.9(6)
F2C C2C C3C C4C 176.2(4)
F3C C3C C4C F4C -0.7(6)
C2C C3C C4C F4C 179.0(4)
F3C C3C C4C C14C 178.5(3)
C2C C3C C4C C14C -1.8(6)
F7C C7C C8C F8C -2.5(6)
C18C C7C C8C F8C 174.4(4)
F7C C7C C8C C9C 178.5(4)
C18C C7C C8C C9C -4.7(6)
F8C C8C C9C F9C -0.3(6)
C7C C8C C9C F9C 178.8(4)
F8C C8C C9C C10C 179.8(4)
C7C C8C C9C C10C -1.1(7)
F9C C9C C10C F10C 1.2(7)
C8C C9C C10C F10C -178.9(4)
F9C C9C C10C C17C -177.5(4)
C8C C9C C10C C17C 2.3(7)
C15C C12C C13C C1C -169.8(5)
C37C C12C C13C C1C 9.1(9)
C15C C12C C13C C14C 15.1(9)
C37C C12C C13C C14C -165.9(5)
F1C C1C C13C C12C 12.9(7)
C2C C1C C13C C12C -168.8(6)
F1C C1C C13C C12' 7.1(10)
C2C C1C C13C C12' -174.7(9)
F1C C1C C13C C14C -172.0(3)
C2C C1C C13C C14C 6.3(6)
C16C C5C C14C C4C -179.4(3)
C19C C5C C14C C4C -6.3(5)
C16C C5C C14C C13C 2.5(5)
C19C C5C C14C C13C 175.6(3)
F4C C4C C14C C5C 12.5(6)
C3C C4C C14C C5C -166.7(4)
F4C C4C C14C C13C -169.4(3)
C3C C4C C14C C13C 11.5(5)
C12C C13C C14C C5C -19.6(6)
C12' C13C C14C C5C -14.1(10)
C1C C13C C14C C5C 164.9(3)
C12C C13C C14C C4C 162.1(5)
C12' C13C C14C C4C 167.6(9)
C1C C13C C14C C4C -13.3(5)
C13C C12C C15C C11C -172.5(5)
C37C C12C C15C C11C 8.7(10)
C13C C12C C15C C16C 6.3(9)
C37C C12C C15C C16C -172.6(5)
C17C C11C C15C C12C -168.7(5)
C31C C11C C15C C12C 18.8(6)
C17C C11C C15C C12' -162.9(9)
C31C C11C C15C C12' 24.6(10)
C17C C11C C15C C16C 12.5(5)
C31C C11C C15C C16C -159.9(3)
C18C C6C C16C C15C 15.8(5)
C25C C6C C16C C15C -155.8(3)
C18C C6C C16C C5C -162.9(3)
C25C C6C C16C C5C 25.6(5)
C12C C15C C16C C6C 158.0(5)
C12' C15C C16C C6C 152.7(8)
C11C C15C C16C C6C -23.2(5)
C12C C15C C16C C5C -23.3(6)
C12' C15C C16C C5C -28.6(9)
C11C C15C C16C C5C 155.6(3)
C14C C5C C16C C6C -162.3(3)
C19C C5C C16C C6C 24.4(5)
C14C C5C C16C C15C 19.0(5)
C19C C5C C16C C15C -154.3(3)
C15C C11C C17C C10C -176.3(4)
C31C C11C C17C C10C -3.7(5)
C15C C11C C17C C18C 5.6(5)
C31C C11C C17C C18C 178.1(3)
F10C C10C C17C C11C 5.1(6)
C9C C10C C17C C11C -176.2(4)
F10C C10C C17C C18C -176.7(3)
C9C C10C C17C C18C 2.1(6)
C16C C6C C18C C7C 177.9(3)
C25C C6C C18C C7C -10.8(5)
C16C C6C C18C C17C 2.4(5)
C25C C6C C18C C17C 173.7(3)
F7C C7C C18C C6C 10.0(6)
C8C C7C C18C C6C -166.7(4)
F7C C7C C18C C17C -174.4(3)
C8C C7C C18C C17C 8.8(6)
C11C C17C C18C C6C -13.2(5)
C10C C17C C18C C6C 168.5(3)
C11C C17C C18C C7C 171.0(3)
C10C C17C C18C C7C -7.3(5)
C14C C5C C19C C24C -107.7(4)
C16C C5C C19C C24C 65.5(5)
C14C C5C C19C C20C 70.4(5)
C16C C5C C19C C20C -116.4(4)
C24C C19C C20C F20C 178.3(4)
C5C C19C C20C F20C 0.1(6)
C24C C19C C20C C21C -1.1(6)
C5C C19C C20C C21C -179.3(4)
F20C C20C C21C F21C 2.7(7)
C19C C20C C21C F21C -177.9(4)
F20C C20C C21C C22C -178.5(4)
C19C C20C C21C C22C 0.9(7)
F21C C21C C22C F22C -1.2(7)
C20C C21C C22C F22C -180.0(4)
F21C C21C C22C C23C 178.9(4)
C20C C21C C22C C23C 0.2(7)
F22C C22C C23C F23C -1.4(7)
C21C C22C C23C F23C 178.5(4)
F22C C22C C23C C24C 179.2(4)
C21C C22C C23C C24C -0.9(7)
C20C C19C C24C F24C -178.8(3)
C5C C19C C24C F24C -0.5(5)
C20C C19C C24C C23C 0.4(6)
C5C C19C C24C C23C 178.6(4)
F23C C23C C24C F24C 0.4(6)
C22C C23C C24C F24C 179.8(4)
F23C C23C C24C C19C -178.8(4)
C22C C23C C24C C19C 0.6(7)
C18C C6C C25C C26C -107.0(4)
C16C C6C C25C C26C 64.5(5)
C18C C6C C25C C30C 72.1(5)
C16C C6C C25C C30C -116.4(4)
C30C C25C C26C F26C -178.7(3)
C6C C25C C26C F26C 0.5(6)
C30C C25C C26C C27C 0.8(6)
C6C C25C C26C C27C 180.0(4)
F26C C26C C27C F27C -0.4(6)
C25C C26C C27C F27C -180.0(4)
F26C C26C C27C C28C 180.0(4)
C25C C26C C27C C28C 0.5(7)
F27C C27C C28C F28C 0.1(7)
C26C C27C C28C F28C 179.7(4)
F27C C27C C28C C29C 180.0(4)
C26C C27C C28C C29C -0.4(7)
F28C C28C C29C F29C -1.0(7)
C27C C28C C29C F29C 179.1(4)
F28C C28C C29C C30C 179.1(4)
C27C C28C C29C C30C -0.8(7)
F29C C29C C30C F30C 0.5(6)
C28C C29C C30C F30C -179.5(4)
F29C C29C C30C C25C -177.8(4)
C28C C29C C30C C25C 2.1(6)
C26C C25C C30C F30C 179.6(3)
C6C C25C C30C F30C 0.4(6)
C26C C25C C30C C29C -2.1(6)
C6C C25C C30C C29C 178.8(4)
C17C C11C C31C C36C -96.0(4)
C15C C11C C31C C36C 76.6(5)
C17C C11C C31C C32C 80.4(5)
C15C C11C C31C C32C -107.1(4)
C36C C31C C32C F32C 179.4(4)
C11C C31C C32C F32C 2.9(6)
C36C C31C C32C C33C -0.5(6)
C11C C31C C32C C33C -177.0(4)
F32C C32C C33C F33C 4.0(7)
C31C C32C C33C F33C -176.1(4)
F32C C32C C33C C34C -176.4(4)
C31C C32C C33C C34C 3.4(7)
F33C C33C C34C F34C -3.9(7)
C32C C33C C34C F34C 176.6(4)
F33C C33C C34C C35C 175.4(4)
C32C C33C C34C C35C -4.1(7)
F34C C34C C35C F35C 0.6(7)
C33C C34C C35C F35C -178.7(4)
F34C C34C C35C C36C -178.7(4)
C33C C34C C35C C36C 2.0(7)
C32C C31C C36C F36C 179.0(4)
C11C C31C C36C F36C -4.4(5)
C32C C31C C36C C35C -1.8(6)
C11C C31C C36C C35C 174.8(4)
F35C C35C C36C F36C 1.0(6)
C34C C35C C36C F36C -179.7(4)
F35C C35C C36C C31C -178.3(4)
C34C C35C C36C C31C 1.0(7)
C13C C12C C37C C42C 79.8(7)
C15C C12C C37C C42C -101.3(8)
C13C C12C C37C C38C -99.6(8)
C15C C12C C37C C38C 79.3(8)
C42C C37C C38C F38C -178.2(6)
C12C C37C C38C F38C 1.3(9)
C42C C37C C38C C39C 1.1(10)
C12C C37C C38C C39C -179.5(6)
F38C C38C C39C F39C -2.5(11)
C37C C38C C39C F39C 178.2(6)
F38C C38C C39C C40C -179.8(7)
C37C C38C C39C C40C 1.0(11)
F39C C39C C40C F40C -0.4(12)
C38C C39C C40C F40C 176.8(7)
F39C C39C C40C C41C -177.9(7)
C38C C39C C40C C41C -0.6(12)
F40C C40C C41C F41C -0.8(11)
C39C C40C C41C F41C 176.7(7)
F40C C40C C41C C42C -179.3(7)
C39C C40C C41C C42C -1.8(11)
F41C C41C C42C F42C 1.9(9)
C40C C41C C42C F42C -179.7(6)
F41C C41C C42C C37C -174.4(5)
C40C C41C C42C C37C 4.0(10)
C38C C37C C42C F42C -179.9(6)
C12C C37C C42C F42C 0.6(8)
C38C C37C C42C C41C -3.6(9)
C12C C37C C42C C41C 176.9(5)
C1C C13C C12' C15C -175.0(8)
C14C C13C C12' C15C 4.0(17)
C1C C13C C12' C37' 1.6(18)
C14C C13C C12' C37' -179.4(10)
C11C C15C C12' C13C -167.3(8)
C16C C15C C12' C13C 17.2(17)
C11C C15C C12' C37' 15.7(16)
C16C C15C C12' C37' -159.8(8)
C13C C12' C37' C42' 69.2(16)
C15C C12' C37' C42' -114.0(15)
C13C C12' C37' C38' -112.3(18)
C15C C12' C37' C38' 64.5(16)
C42' C37' C38' F38' 175.2(16)
C12' C37' C38' F38' -3(2)
C42' C37' C38' C39' -4(2)
C12' C37' C38' C39' 177.3(13)
F38' C38' C39' F39' 4(3)
C37' C38' C39' F39' -177.3(16)
F38' C38' C39' C40' -178.8(19)
C37' C38' C39' C40' 0(3)
C38' C39' C40' F40' 177.9(18)
F39' C39' C40' F40' -4(3)
C38' C39' C40' C41' 4(3)
F39' C39' C40' C41' -178.4(19)
F40' C40' C41' F41' 3(3)
C39' C40' C41' F41' 177(2)
F40' C40' C41' C42' -178.0(18)
C39' C40' C41' C42' -4(3)
C38' C37' C42' F42' -175.9(17)
C12' C37' C42' F42' 3(2)
C38' C37' C42' C41' 4(2)
C12' C37' C42' C41' -177.4(15)
F41' C41' C42' F42' -1(3)
C40' C41' C42' F42' 179.7(18)
F41' C41' C42' C37' 178.7(17)
C40' C41' C42' C37' 0(3)
